data_1574195
loop_
_publ_author_name
'Mandal, Souvik'
'Zhou, Xiaoguang'
'Bruch, Quinton J.'
'Allen, Rachel N.'
'Giordano, Laurence W.'
'Walker, Nicholas J. I.'
'Emge, Thomas J.'
'Hasanayn, Faraj'
'Miller, Alexander J. M.'
'Malakar, Santanu'
'Goldman, Alan S.'

_publ_section_title
;
 Dinitrogen reduction to ammonia with a pincer-Mo complex: new insights
 into the mechanism of nitride-to-ammonia conversion
;
_journal_issue 17
_journal_name_full 'Chemical Science'
_journal_page_first 7347
_journal_page_last 7365
_journal_paper_doi 10.1039/D5SC00454C
_journal_volume 16
_journal_year 2025
_chemical_formula_moiety
; 
 C38 H56 Mo O3 P2 S, 0.5(C5 H12) 
;
_chemical_formula_sum 'C40.5 H61 Mo O3 P2 S'
_chemical_formula_weight 785.83
_space_group_crystal_system triclinic
_space_group_IT_number 2
_space_group_name_Hall '-P 1'
_space_group_name_H-M_alt 'P -1'
_atom_sites_solution_hydrogens geom
_audit_block_doi 10.5517/ccdc.csd.cc2gjxc9
_audit_creation_method SHELXL-2018/3
_audit_update_record
;
2023-07-09 deposited with the CCDC.	2025-03-20 downloaded from the CCDC.
;
_cell_angle_alpha 93.254(2)
_cell_angle_beta 103.495(2)
_cell_angle_gamma 105.235(2)
_cell_formula_units_Z 4
_cell_length_a 11.6654(9)
_cell_length_b 19.2138(15)
_cell_length_c 19.8632(16)
_cell_measurement_reflns_used 7030
_cell_measurement_temperature 120(2)
_cell_measurement_theta_max 30.56
_cell_measurement_theta_min 2.33
_cell_volume 4143.8(6)
_computing_cell_refinement 'Bruker SAINT'
_computing_data_collection 'Bruker SMART'
_computing_data_reduction 'Bruker SAINT'
_computing_molecular_graphics 'Bruker SHELXTL'
_computing_publication_material SHELXL-2014/7
_computing_structure_refinement 'SHELXL-2018/3 (Sheldrick, 2018)'
_computing_structure_solution 'SHELXL-2014/7 (Sheldrick, 2014)'
_diffrn_ambient_temperature 120(2)
_diffrn_measured_fraction_theta_full 0.996
_diffrn_measured_fraction_theta_max 0.981
_diffrn_measurement_device_type 'Bruker APEX'
_diffrn_measurement_method '\w scans'
_diffrn_radiation_type MoK\a
_diffrn_radiation_wavelength 0.71073
_diffrn_reflns_av_R_equivalents 0.0567
_diffrn_reflns_av_unetI/netI 0.0837
_diffrn_reflns_Laue_measured_fraction_full 0.996
_diffrn_reflns_Laue_measured_fraction_max 0.981
_diffrn_reflns_limit_h_max 16
_diffrn_reflns_limit_h_min -16
_diffrn_reflns_limit_k_max 26
_diffrn_reflns_limit_k_min -26
_diffrn_reflns_limit_l_max 27
_diffrn_reflns_limit_l_min -27
_diffrn_reflns_number 47937
_diffrn_reflns_point_group_measured_fraction_full 0.996
_diffrn_reflns_point_group_measured_fraction_max 0.981
_diffrn_reflns_theta_full 25.242
_diffrn_reflns_theta_max 29.574
_diffrn_reflns_theta_min 1.435
_diffrn_source 'sealed tube'
_exptl_absorpt_coefficient_mu 0.478
_exptl_absorpt_correction_T_max 0.7462
_exptl_absorpt_correction_T_min 0.6295
_exptl_absorpt_correction_type multi-scan
_exptl_absorpt_process_details 'Bruker SAINT (SADABS)'
_exptl_crystal_colour orange
_exptl_crystal_density_diffrn 1.260
_exptl_crystal_description needle
_exptl_crystal_F_000 1664
_exptl_crystal_size_max 0.100
_exptl_crystal_size_mid 0.001
_exptl_crystal_size_min 0.001
_refine_diff_density_max 1.539
_refine_diff_density_min -0.918
_refine_diff_density_rms 0.114
_refine_ls_extinction_method none
_refine_ls_goodness_of_fit_ref 1.099
_refine_ls_hydrogen_treatment constr
_refine_ls_matrix_type full
_refine_ls_number_parameters 1042
_refine_ls_number_reflns 22826
_refine_ls_number_restraints 2071
_refine_ls_restrained_S_all 1.074
_refine_ls_R_factor_all 0.0856
_refine_ls_R_factor_gt 0.0639
_refine_ls_shift/su_max 0.001
_refine_ls_shift/su_mean 0.000
_refine_ls_structure_factor_coef Fsqd
_refine_ls_weighting_details 'w=1/[\s^2^(Fo^2^)+(0.0566P)^2^+2.2386P] where P=(Fo^2^+2Fc^2^)/3'
_refine_ls_weighting_scheme calc
_refine_ls_wR_factor_gt 0.1372
_refine_ls_wR_factor_ref 0.1464
_reflns_Friedel_coverage 0.000
_reflns_number_gt 17769
_reflns_number_total 22826
_reflns_threshold_expression 'I > 2\s(I)'
_cod_data_source_file d5sc00454c3.cif
_cod_data_source_block mopspco_P-1_FINAL
_cod_depositor_comments 'Adding full bibliography for 1574195--1574200.cif.'
_cod_original_formula_sum 'C40.50 H61 Mo O3 P2 S'
_cod_database_code 1574195
_shelx_shelxl_version_number 2018/3
_shelx_space_group_comment
; 
The symmetry employed for this shelxl refinement is uniquely defined 
by the following loop, which should always be used as a source of 
symmetry information in preference to the above space-group names. 
They are only intended as comments. 
;
_shelx_estimated_absorpt_t_min 0.954
_shelx_estimated_absorpt_t_max 1.000

loop_
_space_group_symop_operation_xyz
'x, y, z'
'-x, -y, -z'

loop_
_atom_site_label
_atom_site_type_symbol
_atom_site_fract_x
_atom_site_fract_y
_atom_site_fract_z
_atom_site_U_iso_or_equiv
_atom_site_adp_type
_atom_site_occupancy
_atom_site_site_symmetry_order
_atom_site_calc_flag
_atom_site_refinement_flags_posn
_atom_site_refinement_flags_adp
_atom_site_refinement_flags_occupancy
_atom_site_disorder_assembly
_atom_site_disorder_group
Mo1 Mo 0.26957(2) 0.27861(2) 0.28098(2) 0.01738(7) Uani 1 1 d D U . . .
S1 S 0.45879(7) 0.24247(4) 0.28757(4) 0.02171(17) Uani 1 1 d . U . . .
P2 P 0.19676(7) 0.14591(4) 0.26094(4) 0.01762(16) Uani 1 1 d . U . . .
O1 O 0.0204(2) 0.31686(16) 0.26006(15) 0.0365(6) Uani 1 1 d . U . . .
O2 O 0.2266(3) 0.28340(15) 0.11848(14) 0.0405(7) Uani 1 1 d . U . . .
O3 O 0.2649(3) 0.28762(19) 0.43927(15) 0.0530(9) Uani 1 1 d . U . . .
C1 C 0.5526(3) 0.30683(18) 0.24867(19) 0.0236(7) Uani 1 1 d . U . . .
C2 C 0.5458(3) 0.37839(18) 0.25728(19) 0.0261(7) Uani 1 1 d . U . . .
C3 C 0.6324(3) 0.43193(18) 0.23733(19) 0.0257(7) Uani 1 1 d . U . . .
H3 H 0.631257 0.481071 0.244078 0.031 Uiso 1 1 calc R U . . .
C4 C 0.7212(3) 0.41574(18) 0.20759(18) 0.0245(7) Uani 1 1 d . U . . .
C5 C 0.7168(3) 0.34224(18) 0.19501(18) 0.0237(7) Uani 1 1 d . U . . .
H5 H 0.772731 0.330066 0.171783 0.028 Uiso 1 1 calc R U . . .
C6 C 0.6331(3) 0.28645(17) 0.21544(18) 0.0214(6) Uani 1 1 d . U . . .
C7 C 0.6350(3) 0.20633(17) 0.20671(18) 0.0212(6) Uani 1 1 d . U . . .
C8 C 0.5041(3) 0.15350(17) 0.18976(17) 0.0195(6) Uani 1 1 d . U . . .
C9 C 0.4665(3) 0.08918(18) 0.14362(18) 0.0225(6) Uani 1 1 d . U . . .
H9 H 0.521773 0.079600 0.118430 0.027 Uiso 1 1 calc R U . . .
C10 C 0.3512(3) 0.03827(18) 0.13283(18) 0.0232(6) Uani 1 1 d . U . . .
C11 C 0.2689(3) 0.05446(17) 0.16819(17) 0.0206(6) Uani 1 1 d . U . . .
H11 H 0.189835 0.020913 0.161265 0.025 Uiso 1 1 calc R U . . .
C12 C 0.3000(3) 0.11839(17) 0.21313(16) 0.0180(6) Uani 1 1 d . U . . .
C13 C 0.4179(3) 0.16581(17) 0.22409(16) 0.0188(6) Uani 1 1 d . U . . .
C14 C 0.8163(3) 0.47761(19) 0.1889(2) 0.0294(7) Uani 1 1 d . U . . .
C15 C 0.8789(4) 0.5355(2) 0.2531(2) 0.0436(10) Uani 1 1 d . U . . .
H15A H 0.938131 0.575986 0.240790 0.065 Uiso 1 1 calc R U . . .
H15B H 0.921797 0.513850 0.291010 0.065 Uiso 1 1 calc R U . . .
H15C H 0.816504 0.553392 0.268185 0.065 Uiso 1 1 calc R U . . .
C16 C 0.7517(4) 0.5126(2) 0.1302(2) 0.0457(10) Uani 1 1 d . U . . .
H16A H 0.811431 0.554407 0.120162 0.069 Uiso 1 1 calc R U . . .
H16B H 0.686971 0.528791 0.144445 0.069 Uiso 1 1 calc R U . . .
H16C H 0.715039 0.476972 0.088230 0.069 Uiso 1 1 calc R U . . .
C17 C 0.9156(4) 0.4525(2) 0.1661(3) 0.0424(10) Uani 1 1 d . U . . .
H17A H 0.975783 0.494389 0.156529 0.064 Uiso 1 1 calc R U . . .
H17B H 0.878523 0.417436 0.123799 0.064 Uiso 1 1 calc R U . . .
H17C H 0.956898 0.429303 0.203370 0.064 Uiso 1 1 calc R U . . .
C18 C 0.7075(3) 0.19085(19) 0.27724(19) 0.0264(7) Uani 1 1 d . U . . .
H18A H 0.709843 0.140201 0.273355 0.040 Uiso 1 1 calc R U . . .
H18B H 0.666931 0.199221 0.313698 0.040 Uiso 1 1 calc R U . . .
H18C H 0.791551 0.223321 0.289361 0.040 Uiso 1 1 calc R U . . .
C19 C 0.7026(3) 0.19267(19) 0.15178(19) 0.0257(7) Uani 1 1 d . U . . .
H19A H 0.703001 0.141666 0.147906 0.038 Uiso 1 1 calc R U . . .
H19B H 0.787414 0.224167 0.165839 0.038 Uiso 1 1 calc R U . . .
H19C H 0.660499 0.203466 0.106536 0.038 Uiso 1 1 calc R U . . .
C20A C 0.3189(6) -0.0316(4) 0.0802(3) 0.0259(10) Uani 0.645(6) 1 d D U P A 1
C21A C 0.4127(6) -0.0735(3) 0.1066(4) 0.0387(15) Uani 0.645(6) 1 d D U P A 1
H21A H 0.395227 -0.117436 0.073883 0.058 Uiso 0.645(6) 1 calc R U P A 1
H21B H 0.406921 -0.087216 0.152680 0.058 Uiso 0.645(6) 1 calc R U P A 1
H21C H 0.495854 -0.042601 0.109875 0.058 Uiso 0.645(6) 1 calc R U P A 1
C22A C 0.3260(6) -0.0140(3) 0.0063(3) 0.0321(13) Uani 0.645(6) 1 d D U P A 1
H22A H 0.310516 -0.059237 -0.024135 0.048 Uiso 0.645(6) 1 calc R U P A 1
H22B H 0.407927 0.017726 0.008382 0.048 Uiso 0.645(6) 1 calc R U P A 1
H22C H 0.263912 0.010644 -0.012301 0.048 Uiso 0.645(6) 1 calc R U P A 1
C23A C 0.1893(6) -0.0796(3) 0.0744(4) 0.0407(16) Uani 0.645(6) 1 d D U P A 1
H23A H 0.172526 -0.123849 0.042304 0.061 Uiso 0.645(6) 1 calc R U P A 1
H23B H 0.129630 -0.053082 0.056693 0.061 Uiso 0.645(6) 1 calc R U P A 1
H23C H 0.182283 -0.092797 0.120551 0.061 Uiso 0.645(6) 1 calc R U P A 1
C20B C 0.3157(10) -0.0381(7) 0.0957(6) 0.0259(10) Uani 0.355(6) 1 d D U P A 2
C21B C 0.4161(10) -0.0480(6) 0.0612(6) 0.039(3) Uani 0.355(6) 1 d D U P A 2
H21D H 0.392334 -0.097794 0.037657 0.059 Uiso 0.355(6) 1 calc R U P A 2
H21E H 0.493874 -0.038988 0.096946 0.059 Uiso 0.355(6) 1 calc R U P A 2
H21F H 0.426052 -0.013575 0.027013 0.059 Uiso 0.355(6) 1 calc R U P A 2
C22B C 0.1983(10) -0.0488(6) 0.0371(5) 0.034(2) Uani 0.355(6) 1 d D U P A 2
H22D H 0.174789 -0.097648 0.011594 0.051 Uiso 0.355(6) 1 calc R U P A 2
H22E H 0.213226 -0.012477 0.005099 0.051 Uiso 0.355(6) 1 calc R U P A 2
H22F H 0.131726 -0.043025 0.057332 0.051 Uiso 0.355(6) 1 calc R U P A 2
C23B C 0.2912(11) -0.0969(5) 0.1439(5) 0.038(2) Uani 0.355(6) 1 d D U P A 2
H23D H 0.273829 -0.144893 0.117678 0.056 Uiso 0.355(6) 1 calc R U P A 2
H23E H 0.220378 -0.094382 0.161429 0.056 Uiso 0.355(6) 1 calc R U P A 2
H23F H 0.363758 -0.088956 0.183205 0.056 Uiso 0.355(6) 1 calc R U P A 2
P1A P 0.4327(3) 0.39478(14) 0.30581(19) 0.0227(5) Uani 0.492(4) 1 d D U P B 1
C24A C 0.5152(7) 0.4240(4) 0.3992(4) 0.0277(15) Uani 0.492(4) 1 d D U P B 1
H24A H 0.454020 0.433484 0.423729 0.033 Uiso 0.492(4) 1 calc R U P B 1
C25A C 0.6177(7) 0.4944(4) 0.4103(4) 0.0408(19) Uani 0.492(4) 1 d D U P B 1
H25A H 0.654928 0.509027 0.460427 0.061 Uiso 0.492(4) 1 calc R U P B 1
H25B H 0.583981 0.532536 0.390260 0.061 Uiso 0.492(4) 1 calc R U P B 1
H25C H 0.680304 0.487237 0.387442 0.061 Uiso 0.492(4) 1 calc R U P B 1
C26A C 0.5643(8) 0.3649(5) 0.4339(4) 0.0340(17) Uani 0.492(4) 1 d D U P B 1
H26A H 0.604814 0.382310 0.483290 0.051 Uiso 0.492(4) 1 calc R U P B 1
H26B H 0.623667 0.353344 0.410653 0.051 Uiso 0.492(4) 1 calc R U P B 1
H26C H 0.495929 0.321150 0.430016 0.051 Uiso 0.492(4) 1 calc R U P B 1
C27A C 0.3964(7) 0.4763(4) 0.2739(5) 0.0271(14) Uani 0.492(4) 1 d D U P B 1
H27A H 0.474807 0.516369 0.282729 0.033 Uiso 0.492(4) 1 calc R U P B 1
C28A C 0.3115(8) 0.5002(4) 0.3140(5) 0.0402(19) Uani 0.492(4) 1 d D U P B 1
H28A H 0.289127 0.542213 0.295093 0.060 Uiso 0.492(4) 1 calc R U P B 1
H28B H 0.354656 0.513514 0.363595 0.060 Uiso 0.492(4) 1 calc R U P B 1
H28C H 0.236831 0.460023 0.308849 0.060 Uiso 0.492(4) 1 calc R U P B 1
C29A C 0.3358(8) 0.4626(4) 0.1956(5) 0.0349(17) Uani 0.492(4) 1 d D U P B 1
H29A H 0.328037 0.508506 0.178604 0.052 Uiso 0.492(4) 1 calc R U P B 1
H29B H 0.253985 0.427871 0.186637 0.052 Uiso 0.492(4) 1 calc R U P B 1
H29C H 0.386403 0.442717 0.171195 0.052 Uiso 0.492(4) 1 calc R U P B 1
C48A C 0.9894(10) 0.7013(5) 0.4447(4) 0.0323(12) Uani 0.492(4) 1 d D U P B 1
C58A C 1.0193(7) 0.6679(6) 0.5133(4) 0.0383(17) Uani 0.492(4) 1 d D U P B 1
C59A C 1.1294(9) 0.6381(7) 0.5205(6) 0.063(3) Uani 0.492(4) 1 d D U P B 1
H59A H 1.141676 0.615293 0.563468 0.094 Uiso 0.492(4) 1 calc R U P B 1
H59B H 1.202971 0.677905 0.522267 0.094 Uiso 0.492(4) 1 calc R U P B 1
H59C H 1.114532 0.601892 0.480288 0.094 Uiso 0.492(4) 1 calc R U P B 1
C60A C 0.9080(9) 0.6060(6) 0.5160(6) 0.047(2) Uani 0.492(4) 1 d D U P B 1
H60A H 0.925145 0.586127 0.560412 0.070 Uiso 0.492(4) 1 calc R U P B 1
H60B H 0.891037 0.567685 0.477318 0.070 Uiso 0.492(4) 1 calc R U P B 1
H60C H 0.836288 0.624522 0.511985 0.070 Uiso 0.492(4) 1 calc R U P B 1
C61A C 1.0448(10) 0.7256(6) 0.5758(4) 0.055(3) Uani 0.492(4) 1 d D U P B 1
H61A H 1.055946 0.703172 0.619022 0.083 Uiso 0.492(4) 1 calc R U P B 1
H61B H 0.975085 0.746082 0.570883 0.083 Uiso 0.492(4) 1 calc R U P B 1
H61C H 1.119482 0.764403 0.577259 0.083 Uiso 0.492(4) 1 calc R U P B 1
P1B P 0.4168(3) 0.39805(13) 0.28534(19) 0.0227(5) Uani 0.508(4) 1 d D U P B 2
C24B C 0.5155(6) 0.4509(4) 0.3709(4) 0.0290(14) Uani 0.508(4) 1 d D U P B 2
H24B H 0.577428 0.493297 0.361019 0.035 Uiso 0.508(4) 1 calc R U P B 2
C25B C 0.4389(8) 0.4800(5) 0.4123(5) 0.050(2) Uani 0.508(4) 1 d D U P B 2
H25D H 0.490425 0.501847 0.459019 0.075 Uiso 0.508(4) 1 calc R U P B 2
H25E H 0.369711 0.440039 0.416370 0.075 Uiso 0.508(4) 1 calc R U P B 2
H25F H 0.407594 0.516943 0.388090 0.075 Uiso 0.508(4) 1 calc R U P B 2
C26B C 0.5844(8) 0.4047(5) 0.4145(4) 0.0406(19) Uani 0.508(4) 1 d D U P B 2
H26D H 0.632140 0.432861 0.459626 0.061 Uiso 0.508(4) 1 calc R U P B 2
H26E H 0.639999 0.390547 0.389847 0.061 Uiso 0.508(4) 1 calc R U P B 2
H26F H 0.525331 0.361003 0.422022 0.061 Uiso 0.508(4) 1 calc R U P B 2
C27B C 0.3849(7) 0.4745(4) 0.2366(5) 0.0275(14) Uani 0.508(4) 1 d D U P B 2
H27B H 0.452132 0.519957 0.257943 0.033 Uiso 0.508(4) 1 calc R U P B 2
C28B C 0.2621(8) 0.4852(5) 0.2452(6) 0.057(2) Uani 0.508(4) 1 d D U P B 2
H28D H 0.251157 0.529907 0.226663 0.085 Uiso 0.508(4) 1 calc R U P B 2
H28E H 0.263280 0.488903 0.294770 0.085 Uiso 0.508(4) 1 calc R U P B 2
H28F H 0.193946 0.443635 0.219565 0.085 Uiso 0.508(4) 1 calc R U P B 2
C29B C 0.3773(8) 0.4628(5) 0.1588(4) 0.0401(19) Uani 0.508(4) 1 d D U P B 2
H29D H 0.361161 0.504966 0.137044 0.060 Uiso 0.508(4) 1 calc R U P B 2
H29E H 0.310467 0.419021 0.136791 0.060 Uiso 0.508(4) 1 calc R U P B 2
H29F H 0.455250 0.456876 0.152609 0.060 Uiso 0.508(4) 1 calc R U P B 2
C48B C 0.9776(10) 0.6783(5) 0.4344(4) 0.0323(12) Uani 0.508(4) 1 d D U P B 2
C58B C 0.9931(8) 0.6316(5) 0.4951(4) 0.0381(17) Uani 0.508(4) 1 d D U P B 2
C59B C 1.0847(9) 0.5890(6) 0.4908(5) 0.052(2) Uani 0.508(4) 1 d D U P B 2
H59D H 1.087628 0.557429 0.527888 0.078 Uiso 0.508(4) 1 calc R U P B 2
H59E H 1.166387 0.622845 0.496526 0.078 Uiso 0.508(4) 1 calc R U P B 2
H59F H 1.058981 0.559152 0.445283 0.078 Uiso 0.508(4) 1 calc R U P B 2
C60B C 0.8692(9) 0.5774(6) 0.4917(6) 0.051(3) Uani 0.508(4) 1 d D U P B 2
H60D H 0.878704 0.547487 0.529853 0.077 Uiso 0.508(4) 1 calc R U P B 2
H60E H 0.839836 0.546040 0.446896 0.077 Uiso 0.508(4) 1 calc R U P B 2
H60F H 0.809564 0.603864 0.496171 0.077 Uiso 0.508(4) 1 calc R U P B 2
C61B C 1.0369(10) 0.6815(6) 0.5639(5) 0.053(2) Uani 0.508(4) 1 d D U P B 2
H61D H 1.041611 0.652171 0.602754 0.079 Uiso 0.508(4) 1 calc R U P B 2
H61E H 0.978898 0.709794 0.566043 0.079 Uiso 0.508(4) 1 calc R U P B 2
H61F H 1.118432 0.714545 0.567304 0.079 Uiso 0.508(4) 1 calc R U P B 2
C30 C 0.2126(3) 0.09346(19) 0.33729(18) 0.0255(7) Uani 1 1 d . U . . .
H30 H 0.156989 0.104406 0.365265 0.031 Uiso 1 1 calc R U . . .
C31 C 0.1741(4) 0.0110(2) 0.3178(2) 0.0313(8) Uani 1 1 d . U . . .
H31A H 0.184208 -0.012650 0.360336 0.047 Uiso 1 1 calc R U . . .
H31B H 0.225675 -0.001830 0.289399 0.047 Uiso 1 1 calc R U . . .
H31C H 0.087746 -0.005420 0.291040 0.047 Uiso 1 1 calc R U . . .
C32 C 0.3433(3) 0.1188(2) 0.38460(19) 0.0304(8) Uani 1 1 d . U . . .
H32A H 0.348284 0.091848 0.425135 0.046 Uiso 1 1 calc R U . . .
H32B H 0.364645 0.170891 0.400377 0.046 Uiso 1 1 calc R U . . .
H32C H 0.400934 0.109772 0.358612 0.046 Uiso 1 1 calc R U . . .
C33 C 0.0398(3) 0.09782(18) 0.20845(18) 0.0230(7) Uani 1 1 d . U . . .
H33 H 0.034371 0.045410 0.197614 0.028 Uiso 1 1 calc R U . . .
C34 C -0.0528(3) 0.1031(2) 0.2508(2) 0.0323(8) Uani 1 1 d . U . . .
H34A H -0.136541 0.079653 0.222206 0.048 Uiso 1 1 calc R U . . .
H34B H -0.044149 0.154379 0.264751 0.048 Uiso 1 1 calc R U . . .
H34C H -0.036902 0.078700 0.292579 0.048 Uiso 1 1 calc R U . . .
C35 C 0.0081(3) 0.1294(2) 0.13976(19) 0.0300(8) Uani 1 1 d . U . . .
H35A H -0.073021 0.100423 0.111539 0.045 Uiso 1 1 calc R U . . .
H35B H 0.070021 0.128204 0.114101 0.045 Uiso 1 1 calc R U . . .
H35C H 0.007189 0.179754 0.149665 0.045 Uiso 1 1 calc R U . . .
C36 C 0.1135(3) 0.30368(18) 0.26866(16) 0.0204(6) Uani 1 1 d . U . . .
C37 C 0.2456(3) 0.28082(18) 0.17728(18) 0.0250(7) Uani 1 1 d . U . . .
C38 C 0.2712(3) 0.2830(2) 0.38268(18) 0.0285(7) Uani 1 1 d . U . . .
Mo2 Mo 0.68234(2) 0.79160(2) 0.22174(2) 0.01652(7) Uani 1 1 d . U . . .
S2 S 0.90645(7) 0.81107(4) 0.25258(4) 0.01855(15) Uani 1 1 d . U . . .
P3 P 0.72532(8) 0.77894(5) 0.10666(4) 0.01936(17) Uani 1 1 d . U . . .
P4 P 0.73482(7) 0.80038(5) 0.34978(4) 0.02052(17) Uani 1 1 d . U . . .
O4 O 0.3965(2) 0.75816(17) 0.18333(15) 0.0401(7) Uani 1 1 d . U . . .
O5 O 0.6267(3) 0.62167(15) 0.22205(15) 0.0401(7) Uani 1 1 d . U . . .
O6 O 0.6773(3) 0.95522(15) 0.21453(17) 0.0441(7) Uani 1 1 d . U . . .
C39 C 0.9389(3) 0.75579(17) 0.18882(16) 0.0196(6) Uani 1 1 d . U . . .
C40 C 0.8626(3) 0.74527(17) 0.12060(16) 0.0198(6) Uani 1 1 d . U . . .
C41 C 0.8975(3) 0.71001(18) 0.06887(18) 0.0239(7) Uani 1 1 d . U . . .
H41 H 0.849159 0.702991 0.022051 0.029 Uiso 1 1 calc R U . . .
C42 C 1.0010(3) 0.68474(18) 0.08358(18) 0.0249(7) Uani 1 1 d . U . . .
C43 C 1.0688(3) 0.69311(18) 0.15304(18) 0.0245(7) Uani 1 1 d . U . . .
H43 H 1.137207 0.673944 0.163948 0.029 Uiso 1 1 calc R U . . .
C44 C 1.0391(3) 0.72865(17) 0.20670(17) 0.0207(6) Uani 1 1 d . U . . .
C45 C 1.1181(3) 0.74089(19) 0.28300(18) 0.0246(7) Uani 1 1 d . U . . .
C46 C 1.0350(3) 0.7321(2) 0.33328(18) 0.0265(7) Uani 1 1 d . U . . .
C47 C 1.0545(3) 0.6943(3) 0.3916(2) 0.0388(9) Uani 1 1 d . U . . .
C49 C 0.8890(3) 0.7233(2) 0.42977(19) 0.0351(8) Uani 1 1 d . U . . .
C50 C 0.8637(3) 0.7595(2) 0.37139(16) 0.0235(7) Uani 1 1 d . U . . .
C51 C 0.9391(3) 0.76317(19) 0.32500(17) 0.0228(6) Uani 1 1 d . U . . .
C52 C 1.0401(4) 0.65097(19) 0.02345(19) 0.0295(8) Uani 1 1 d . U . . .
C53 C 0.9316(4) 0.5886(2) -0.0189(2) 0.0372(9) Uani 1 1 d . U . . .
H53A H 0.954123 0.568145 -0.058585 0.056 Uiso 1 1 calc R U . . .
H53B H 0.860607 0.606892 -0.036069 0.056 Uiso 1 1 calc R U . . .
H53C H 0.910447 0.550708 0.010789 0.056 Uiso 1 1 calc R U . . .
C54 C 1.0766(5) 0.7099(2) -0.0227(2) 0.0431(10) Uani 1 1 d . U . . .
H54A H 1.096020 0.688461 -0.063037 0.065 Uiso 1 1 calc R U . . .
H54B H 1.148848 0.748338 0.004317 0.065 Uiso 1 1 calc R U . . .
H54C H 1.008154 0.730646 -0.038834 0.065 Uiso 1 1 calc R U . . .
C55 C 1.1498(4) 0.6213(2) 0.0502(2) 0.0408(10) Uani 1 1 d . U . . .
H55A H 1.172774 0.601303 0.010461 0.061 Uiso 1 1 calc R U . . .
H55B H 1.127252 0.582856 0.079113 0.061 Uiso 1 1 calc R U . . .
H55C H 1.219542 0.660650 0.078124 0.061 Uiso 1 1 calc R U . . .
C56 C 1.2043(3) 0.8198(2) 0.2970(2) 0.0307(8) Uani 1 1 d . U . . .
H56A H 1.254895 0.829330 0.345301 0.046 Uiso 1 1 calc R U . . .
H56B H 1.154822 0.854035 0.289576 0.046 Uiso 1 1 calc R U . . .
H56C H 1.257746 0.825731 0.265038 0.046 Uiso 1 1 calc R U . . .
C57 C 1.2011(3) 0.6902(2) 0.2942(2) 0.0303(8) Uani 1 1 d . U . . .
H57A H 1.248390 0.698410 0.343109 0.045 Uiso 1 1 calc R U . . .
H57B H 1.257688 0.700367 0.264085 0.045 Uiso 1 1 calc R U . . .
H57C H 1.150298 0.639546 0.282474 0.045 Uiso 1 1 calc R U . . .
C62 C 0.7762(3) 0.86437(18) 0.06792(16) 0.0228(7) Uani 1 1 d . U . . .
H62 H 0.708400 0.888115 0.061624 0.027 Uiso 1 1 calc R U . . .
C63 C 0.8027(4) 0.8541(2) -0.00326(18) 0.0327(8) Uani 1 1 d . U . . .
H63A H 0.830307 0.901744 -0.018886 0.049 Uiso 1 1 calc R U . . .
H63B H 0.727721 0.824685 -0.037120 0.049 Uiso 1 1 calc R U . . .
H63C H 0.867168 0.829460 0.000613 0.049 Uiso 1 1 calc R U . . .
C64 C 0.8889(3) 0.91680(19) 0.11811(18) 0.0290(8) Uani 1 1 d . U . . .
H64A H 0.910575 0.962796 0.098696 0.043 Uiso 1 1 calc R U . . .
H64B H 0.957961 0.895595 0.124917 0.043 Uiso 1 1 calc R U . . .
H64C H 0.870868 0.925773 0.163052 0.043 Uiso 1 1 calc R U . . .
C65 C 0.6145(3) 0.71721(19) 0.03062(17) 0.0271(7) Uani 1 1 d . U . . .
H65 H 0.655926 0.716097 -0.008045 0.033 Uiso 1 1 calc R U . . .
C66 C 0.5050(4) 0.7485(2) 0.0062(2) 0.0389(9) Uani 1 1 d . U . . .
H66A H 0.443865 0.715523 -0.032867 0.058 Uiso 1 1 calc R U . . .
H66B H 0.533909 0.796216 -0.008840 0.058 Uiso 1 1 calc R U . . .
H66C H 0.467473 0.753561 0.044855 0.058 Uiso 1 1 calc R U . . .
C67 C 0.5708(4) 0.6401(2) 0.0477(2) 0.0392(10) Uani 1 1 d . U . . .
H67A H 0.517136 0.608654 0.005396 0.059 Uiso 1 1 calc R U . . .
H67B H 0.525151 0.639867 0.083309 0.059 Uiso 1 1 calc R U . . .
H67C H 0.641989 0.622110 0.065264 0.059 Uiso 1 1 calc R U . . .
C68 C 0.8002(3) 0.8916(2) 0.40290(18) 0.0289(8) Uani 1 1 d . U . . .
H68 H 0.733250 0.916146 0.395751 0.035 Uiso 1 1 calc R U . . .
C69 C 0.8435(4) 0.8892(3) 0.48141(19) 0.0427(10) Uani 1 1 d . U . . .
H69A H 0.875865 0.938924 0.505723 0.064 Uiso 1 1 calc R U . . .
H69B H 0.908206 0.864614 0.490387 0.064 Uiso 1 1 calc R U . . .
H69C H 0.774057 0.862620 0.498396 0.064 Uiso 1 1 calc R U . . .
C70 C 0.9053(4) 0.9391(2) 0.3773(2) 0.0370(9) Uani 1 1 d . U . . .
H70A H 0.930372 0.988603 0.401741 0.055 Uiso 1 1 calc R U . . .
H70B H 0.877383 0.940347 0.326979 0.055 Uiso 1 1 calc R U . . .
H70C H 0.975311 0.918753 0.386813 0.055 Uiso 1 1 calc R U . . .
C71 C 0.6250(3) 0.7531(2) 0.39805(18) 0.0279(7) Uani 1 1 d . U . . .
H71 H 0.671491 0.754461 0.447472 0.033 Uiso 1 1 calc R U . . .
C72 C 0.5276(3) 0.7933(2) 0.3981(2) 0.0343(9) Uani 1 1 d . U . . .
H72A H 0.468014 0.767174 0.422117 0.051 Uiso 1 1 calc R U . . .
H72B H 0.485060 0.795652 0.349910 0.051 Uiso 1 1 calc R U . . .
H72C H 0.567446 0.842652 0.422362 0.051 Uiso 1 1 calc R U . . .
C73 C 0.5646(4) 0.6744(2) 0.3675(2) 0.0375(9) Uani 1 1 d . U . . .
H73A H 0.515016 0.649753 0.397404 0.056 Uiso 1 1 calc R U . . .
H73B H 0.628109 0.650386 0.364543 0.056 Uiso 1 1 calc R U . . .
H73C H 0.511624 0.671922 0.320662 0.056 Uiso 1 1 calc R U . . .
C74 C 0.5028(3) 0.77153(19) 0.19765(17) 0.0240(7) Uani 1 1 d . U . . .
C75 C 0.6516(3) 0.68308(19) 0.22186(17) 0.0228(7) Uani 1 1 d . U . . .
C76 C 0.6843(3) 0.89693(19) 0.21826(18) 0.0252(7) Uani 1 1 d . U . . .
C81A C 0.4990(7) -0.0229(4) 0.3174(3) 0.0468(15) Uani 0.763(5) 1 d D U P C 1
H81A H 0.496588 -0.009254 0.270384 0.070 Uiso 0.763(5) 1 calc R U P C 1
H81B H 0.510967 -0.071405 0.319349 0.070 Uiso 0.763(5) 1 calc R U P C 1
H81C H 0.421261 -0.023283 0.328490 0.070 Uiso 0.763(5) 1 calc R U P C 1
C82A C 0.6074(6) 0.0333(3) 0.3714(3) 0.0480(13) Uani 0.763(5) 1 d D U P C 1
H82A H 0.685986 0.034259 0.360043 0.058 Uiso 0.763(5) 1 calc R U P C 1
H82B H 0.596081 0.082488 0.369204 0.058 Uiso 0.763(5) 1 calc R U P C 1
C83A C 0.6113(8) 0.0143(4) 0.4381(3) 0.0562(14) Uani 0.763(5) 1 d D U P C 1
H83A H 0.651407 -0.025148 0.444577 0.067 Uiso 0.763(5) 1 calc R U P C 1
H83B H 0.525875 -0.005309 0.441803 0.067 Uiso 0.763(5) 1 calc R U P C 1
C84A C 0.6774(9) 0.0748(5) 0.4956(5) 0.093(2) Uani 0.763(5) 1 d D U P C 1
H84A H 0.642871 0.116327 0.486891 0.112 Uiso 0.763(5) 1 calc R U P C 1
H84B H 0.663104 0.058544 0.540074 0.112 Uiso 0.763(5) 1 calc R U P C 1
C85A C 0.7891(10) 0.0954(6) 0.5013(6) 0.110(3) Uani 0.763(5) 1 d D U P C 1
H85A H 0.827729 0.135113 0.539757 0.132 Uiso 0.763(5) 1 calc R U P C 1
H85B H 0.824207 0.054870 0.510984 0.132 Uiso 0.763(5) 1 calc R U P C 1
H85C H 0.803965 0.112680 0.457778 0.132 Uiso 0.763(5) 1 calc R U P C 1
C81B C 0.519(2) -0.0245(12) 0.3423(11) 0.0468(15) Uani 0.237(5) 1 d D U P C 2
H81D H 0.516662 -0.075888 0.335269 0.070 Uiso 0.237(5) 1 calc R U P C 2
H81E H 0.438796 -0.020797 0.346005 0.070 Uiso 0.237(5) 1 calc R U P C 2
H81F H 0.539957 -0.000803 0.302527 0.070 Uiso 0.237(5) 1 calc R U P C 2
C82B C 0.620(2) 0.0141(9) 0.4118(10) 0.0480(13) Uani 0.237(5) 1 d D U P C 2
H82C H 0.600816 -0.009209 0.452444 0.058 Uiso 0.237(5) 1 calc R U P C 2
H82D H 0.702475 0.010884 0.408751 0.058 Uiso 0.237(5) 1 calc R U P C 2
C83B C 0.619(2) 0.0852(8) 0.4184(9) 0.0562(14) Uani 0.237(5) 1 d D U P C 2
H83C H 0.533617 0.086213 0.413880 0.067 Uiso 0.237(5) 1 calc R U P C 2
H83D H 0.646134 0.107869 0.379008 0.067 Uiso 0.237(5) 1 calc R U P C 2
C84B C 0.698(3) 0.1310(13) 0.4851(12) 0.093(2) Uani 0.237(5) 1 d D U P C 2
H84C H 0.677458 0.106716 0.525065 0.112 Uiso 0.237(5) 1 calc R U P C 2
H84D H 0.785755 0.134828 0.487767 0.112 Uiso 0.237(5) 1 calc R U P C 2
C85B C 0.686(3) 0.1918(13) 0.4899(16) 0.110(3) Uani 0.237(5) 1 d D U P C 2
H85D H 0.739135 0.219462 0.534183 0.132 Uiso 0.237(5) 1 calc R U P C 2
H85E H 0.708236 0.216547 0.451048 0.132 Uiso 0.237(5) 1 calc R U P C 2
H85F H 0.599922 0.188430 0.488351 0.132 Uiso 0.237(5) 1 calc R U P C 2

loop_
_atom_site_aniso_label
_atom_site_aniso_U_11
_atom_site_aniso_U_22
_atom_site_aniso_U_33
_atom_site_aniso_U_23
_atom_site_aniso_U_13
_atom_site_aniso_U_12
Mo1 0.01380(12) 0.01869(14) 0.02024(13) -0.00179(10) 0.00683(10) 0.00434(10)
S1 0.0150(3) 0.0213(4) 0.0286(4) -0.0049(3) 0.0083(3) 0.0042(3)
P2 0.0140(4) 0.0184(4) 0.0219(4) 0.0024(3) 0.0083(3) 0.0039(3)
O1 0.0250(13) 0.0447(16) 0.0475(16) 0.0146(13) 0.0140(12) 0.0172(12)
O2 0.066(2) 0.0291(14) 0.0296(14) 0.0057(11) 0.0219(14) 0.0104(14)
O3 0.085(3) 0.061(2) 0.0256(14) 0.0121(14) 0.0166(15) 0.0384(19)
C1 0.0157(14) 0.0163(14) 0.0367(17) -0.0027(13) 0.0088(13) 0.0002(11)
C2 0.0160(14) 0.0195(15) 0.0401(18) -0.0079(13) 0.0063(13) 0.0037(12)
C3 0.0230(16) 0.0175(15) 0.0332(17) -0.0034(13) 0.0049(13) 0.0033(12)
C4 0.0201(15) 0.0199(15) 0.0320(17) 0.0014(13) 0.0069(13) 0.0033(12)
C5 0.0181(15) 0.0213(15) 0.0314(17) -0.0002(13) 0.0085(13) 0.0040(12)
C6 0.0142(13) 0.0170(14) 0.0320(16) -0.0005(12) 0.0065(12) 0.0033(11)
C7 0.0180(14) 0.0175(14) 0.0319(16) 0.0015(12) 0.0130(12) 0.0062(12)
C8 0.0163(13) 0.0170(14) 0.0274(15) 0.0051(12) 0.0091(12) 0.0050(11)
C9 0.0197(15) 0.0193(15) 0.0308(16) 0.0005(13) 0.0130(13) 0.0045(12)
C10 0.0240(15) 0.0164(14) 0.0291(16) -0.0019(12) 0.0092(13) 0.0046(12)
C11 0.0194(14) 0.0140(14) 0.0285(16) 0.0032(12) 0.0094(12) 0.0022(11)
C12 0.0160(13) 0.0159(14) 0.0239(14) 0.0031(11) 0.0102(11) 0.0029(11)
C13 0.0183(14) 0.0155(14) 0.0233(14) 0.0000(11) 0.0073(12) 0.0048(11)
C14 0.0293(18) 0.0191(16) 0.0391(19) 0.0039(14) 0.0137(15) 0.0014(14)
C15 0.038(2) 0.034(2) 0.049(2) -0.0027(18) 0.0166(19) -0.0097(18)
C16 0.056(3) 0.036(2) 0.050(2) 0.0162(19) 0.019(2) 0.014(2)
C17 0.039(2) 0.030(2) 0.065(3) 0.0119(19) 0.030(2) 0.0039(17)
C18 0.0199(16) 0.0262(17) 0.0354(18) 0.0036(14) 0.0105(14) 0.0073(14)
C19 0.0186(15) 0.0229(17) 0.0406(19) 0.0016(14) 0.0159(14) 0.0078(13)
C20A 0.0309(17) 0.0188(18) 0.029(2) -0.0023(17) 0.0126(18) 0.0054(14)
C21A 0.050(3) 0.028(3) 0.040(3) -0.003(3) 0.007(3) 0.018(3)
C22A 0.042(3) 0.026(3) 0.026(3) -0.007(2) 0.009(2) 0.009(2)
C23A 0.042(3) 0.029(3) 0.048(4) -0.011(3) 0.025(3) -0.004(3)
C20B 0.0309(17) 0.0188(18) 0.029(2) -0.0023(17) 0.0126(18) 0.0054(14)
C21B 0.046(5) 0.031(5) 0.044(5) -0.012(4) 0.021(4) 0.010(4)
C22B 0.042(5) 0.020(4) 0.032(5) -0.010(4) 0.004(4) 0.003(4)
C23B 0.056(6) 0.020(4) 0.036(5) 0.000(4) 0.012(4) 0.009(4)
P1A 0.0083(8) 0.0218(5) 0.0297(16) -0.0158(7) -0.0058(9) 0.0035(5)
C24A 0.027(3) 0.027(3) 0.026(3) -0.009(3) 0.005(3) 0.007(3)
C25A 0.036(4) 0.039(4) 0.038(4) -0.010(3) 0.004(3) 0.002(3)
C26A 0.032(4) 0.035(4) 0.030(4) -0.006(3) 0.000(3) 0.010(3)
C27A 0.026(3) 0.018(3) 0.037(3) -0.004(3) 0.010(3) 0.004(2)
C28A 0.037(4) 0.022(4) 0.068(5) 0.004(4) 0.024(4) 0.012(3)
C29A 0.039(4) 0.022(4) 0.045(4) 0.013(3) 0.010(4) 0.011(3)
C48A 0.0248(19) 0.047(3) 0.027(2) 0.014(2) 0.0031(16) 0.014(2)
C58A 0.033(3) 0.050(4) 0.033(3) 0.021(3) 0.004(3) 0.016(3)
C59A 0.043(5) 0.094(7) 0.062(6) 0.047(5) 0.012(4) 0.032(5)
C60A 0.038(5) 0.054(5) 0.048(5) 0.025(4) 0.005(4) 0.014(4)
C61A 0.054(5) 0.070(6) 0.028(4) 0.023(4) -0.001(4) 0.001(5)
P1B 0.0083(8) 0.0218(5) 0.0297(16) -0.0158(7) -0.0058(9) 0.0035(5)
C24B 0.025(3) 0.028(3) 0.028(3) -0.011(2) 0.009(2) -0.002(2)
C25B 0.057(5) 0.039(4) 0.052(5) -0.020(4) 0.035(4) -0.004(4)
C26B 0.033(4) 0.054(5) 0.022(3) 0.001(3) 0.000(3) 0.000(4)
C27B 0.021(3) 0.016(3) 0.043(4) -0.003(3) 0.006(3) 0.003(2)
C28B 0.043(4) 0.047(5) 0.097(6) 0.031(5) 0.031(4) 0.026(4)
C29B 0.035(4) 0.034(4) 0.049(4) 0.013(4) 0.002(4) 0.012(3)
C48B 0.0248(19) 0.047(3) 0.027(2) 0.014(2) 0.0031(16) 0.014(2)
C58B 0.035(3) 0.052(4) 0.031(3) 0.016(3) 0.007(3) 0.018(3)
C59B 0.051(5) 0.065(6) 0.053(5) 0.024(4) 0.010(4) 0.036(4)
C60B 0.047(5) 0.060(6) 0.047(6) 0.026(4) 0.010(4) 0.014(4)
C61B 0.061(5) 0.064(5) 0.034(4) 0.014(4) 0.004(4) 0.022(5)
C30 0.0252(16) 0.0298(17) 0.0279(16) 0.0086(14) 0.0132(13) 0.0124(14)
C31 0.034(2) 0.0270(18) 0.038(2) 0.0125(15) 0.0175(16) 0.0068(15)
C32 0.0323(19) 0.0327(19) 0.0293(18) 0.0083(15) 0.0052(15) 0.0157(16)
C33 0.0160(14) 0.0206(15) 0.0325(17) 0.0033(13) 0.0098(13) 0.0023(12)
C34 0.0194(16) 0.036(2) 0.047(2) 0.0140(17) 0.0145(16) 0.0092(15)
C35 0.0246(17) 0.0302(19) 0.0302(18) 0.0037(15) 0.0044(14) 0.0019(15)
C36 0.0187(14) 0.0261(16) 0.0191(14) 0.0049(12) 0.0077(12) 0.0083(12)
C37 0.0332(18) 0.0141(15) 0.0272(16) 0.0005(12) 0.0115(14) 0.0031(13)
C38 0.0336(19) 0.0330(19) 0.0241(16) 0.0017(14) 0.0049(14) 0.0208(16)
Mo2 0.01391(12) 0.01820(13) 0.01562(12) 0.00251(10) 0.00390(9) 0.00127(10)
S2 0.0155(3) 0.0207(4) 0.0177(3) -0.0003(3) 0.0061(3) 0.0012(3)
P3 0.0219(4) 0.0175(4) 0.0170(4) 0.0012(3) 0.0046(3) 0.0034(3)
P4 0.0140(4) 0.0285(4) 0.0167(4) 0.0035(3) 0.0051(3) 0.0009(3)
O4 0.0190(13) 0.0521(18) 0.0475(17) 0.0115(14) 0.0088(12) 0.0062(12)
O5 0.0505(18) 0.0249(14) 0.0455(16) 0.0076(12) 0.0166(14) 0.0073(13)
O6 0.0462(18) 0.0266(14) 0.062(2) 0.0046(14) 0.0187(15) 0.0105(13)
C39 0.0223(15) 0.0161(14) 0.0195(14) 0.0012(11) 0.0090(12) 0.0013(12)
C40 0.0219(15) 0.0151(14) 0.0209(14) 0.0012(11) 0.0066(12) 0.0020(12)
C41 0.0297(17) 0.0188(15) 0.0233(15) 0.0024(12) 0.0096(13) 0.0046(13)
C42 0.0294(17) 0.0167(15) 0.0296(16) 0.0003(12) 0.0151(13) 0.0023(13)
C43 0.0223(15) 0.0197(15) 0.0328(17) 0.0025(13) 0.0114(13) 0.0046(13)
C44 0.0173(14) 0.0167(14) 0.0268(15) 0.0019(12) 0.0096(12) -0.0009(11)
C45 0.0138(14) 0.0292(17) 0.0282(16) -0.0003(13) 0.0057(12) 0.0019(12)
C46 0.0134(14) 0.0397(19) 0.0234(15) 0.0042(14) 0.0015(12) 0.0051(13)
C47 0.0195(16) 0.063(3) 0.0364(19) 0.0176(18) 0.0063(14) 0.0140(17)
C49 0.0226(17) 0.057(2) 0.0252(17) 0.0144(16) 0.0034(13) 0.0119(16)
C50 0.0174(14) 0.0388(18) 0.0125(13) 0.0038(12) 0.0010(11) 0.0075(13)
C51 0.0182(14) 0.0259(16) 0.0194(14) 0.0017(12) 0.0017(12) 0.0010(12)
C52 0.0369(19) 0.0211(16) 0.0332(18) -0.0028(14) 0.0184(15) 0.0056(14)
C53 0.045(2) 0.031(2) 0.037(2) -0.0066(16) 0.0162(18) 0.0095(17)
C54 0.064(3) 0.027(2) 0.050(2) 0.0039(17) 0.039(2) 0.0113(19)
C55 0.042(2) 0.036(2) 0.047(2) -0.0075(18) 0.0194(19) 0.0124(18)
C56 0.0163(15) 0.0328(19) 0.037(2) -0.0065(16) 0.0072(14) -0.0010(14)
C57 0.0172(16) 0.036(2) 0.0359(19) 0.0049(16) 0.0049(14) 0.0065(14)
C62 0.0323(17) 0.0192(15) 0.0200(15) 0.0033(12) 0.0115(13) 0.0079(13)
C63 0.055(2) 0.0241(18) 0.0255(17) 0.0095(14) 0.0199(17) 0.0135(17)
C64 0.036(2) 0.0214(17) 0.0272(17) 0.0031(14) 0.0154(15) -0.0016(14)
C65 0.0322(18) 0.0262(17) 0.0177(15) 0.0006(13) 0.0014(13) 0.0044(14)
C66 0.038(2) 0.039(2) 0.031(2) 0.0003(17) -0.0054(16) 0.0112(18)
C67 0.041(2) 0.0255(19) 0.035(2) -0.0036(16) -0.0066(17) -0.0015(16)
C68 0.0223(16) 0.0367(19) 0.0222(15) -0.0046(14) 0.0086(13) -0.0014(14)
C69 0.040(2) 0.054(3) 0.0233(18) -0.0061(17) 0.0091(16) -0.003(2)
C70 0.033(2) 0.038(2) 0.0295(19) -0.0059(16) 0.0121(16) -0.0086(17)
C71 0.0202(16) 0.0376(19) 0.0247(16) 0.0114(14) 0.0074(13) 0.0034(14)
C72 0.0171(16) 0.047(2) 0.038(2) 0.0094(18) 0.0114(15) 0.0034(16)
C73 0.030(2) 0.036(2) 0.046(2) 0.0163(18) 0.0183(18) -0.0001(16)
C74 0.0219(15) 0.0271(17) 0.0231(15) 0.0072(13) 0.0066(13) 0.0056(13)
C75 0.0176(15) 0.0244(16) 0.0225(15) 0.0024(13) 0.0057(12) -0.0008(12)
C76 0.0228(16) 0.0266(17) 0.0270(17) 0.0011(13) 0.0106(13) 0.0054(13)
C81A 0.047(3) 0.057(3) 0.039(4) 0.005(3) 0.006(3) 0.025(2)
C82A 0.052(2) 0.042(2) 0.054(3) 0.019(2) 0.018(2) 0.012(2)
C83A 0.070(3) 0.050(2) 0.046(2) 0.022(2) 0.015(2) 0.010(2)
C84A 0.095(3) 0.086(3) 0.078(3) 0.018(3) 0.001(3) 0.006(3)
C85A 0.095(5) 0.111(5) 0.112(6) 0.011(5) 0.016(5) 0.019(5)
C81B 0.047(3) 0.057(3) 0.039(4) 0.005(3) 0.006(3) 0.025(2)
C82B 0.052(2) 0.042(2) 0.054(3) 0.019(2) 0.018(2) 0.012(2)
C83B 0.070(3) 0.050(2) 0.046(2) 0.022(2) 0.015(2) 0.010(2)
C84B 0.095(3) 0.086(3) 0.078(3) 0.018(3) 0.001(3) 0.006(3)
C85B 0.095(5) 0.111(5) 0.112(6) 0.011(5) 0.016(5) 0.019(5)

loop_
_atom_type_symbol
_atom_type_description
_atom_type_scat_dispersion_real
_atom_type_scat_dispersion_imag
_atom_type_scat_source
C C 0.0033 0.0016 'International Tables Vol C Tables 4.2.6.8 and 6.1.1.4'
H H 0.0000 0.0000 'International Tables Vol C Tables 4.2.6.8 and 6.1.1.4'
O O 0.0106 0.0060 'International Tables Vol C Tables 4.2.6.8 and 6.1.1.4'
P P 0.1023 0.0942 'International Tables Vol C Tables 4.2.6.8 and 6.1.1.4'
S S 0.1246 0.1234 'International Tables Vol C Tables 4.2.6.8 and 6.1.1.4'
Mo Mo -1.6832 0.6857 'International Tables Vol C Tables 4.2.6.8 and 6.1.1.4'

loop_
_citation_id
_citation_doi
_citation_year
1 10.26434/chemrxiv-2024-2v9z2 2024

loop_
_geom_angle_atom_site_label_1
_geom_angle_atom_site_label_2
_geom_angle_atom_site_label_3
_geom_angle
_geom_angle_site_symmetry_1
_geom_angle_site_symmetry_3
_geom_angle_publ_flag
C36 Mo1 C38 84.85(13) . . ?
C36 Mo1 C37 86.32(14) . . ?
C38 Mo1 C37 171.05(14) . . ?
C36 Mo1 P2 101.26(10) . . ?
C38 Mo1 P2 93.59(11) . . ?
C37 Mo1 P2 89.54(9) . . ?
C36 Mo1 P1A 106.16(15) . . ?
C38 Mo1 P1A 89.88(15) . . ?
C37 Mo1 P1A 91.19(13) . . ?
P2 Mo1 P1A 152.56(11) . . ?
C36 Mo1 S1 175.76(10) . . ?
C38 Mo1 S1 98.84(10) . . ?
C37 Mo1 S1 90.03(11) . . ?
P2 Mo1 S1 76.52(3) . . ?
P1A Mo1 S1 76.05(11) . . ?
C36 Mo1 P1B 101.88(14) . . ?
C38 Mo1 P1B 98.37(14) . . ?
C37 Mo1 P1B 82.03(13) . . ?
P2 Mo1 P1B 154.76(11) . . ?
S1 Mo1 P1B 79.72(11) . . ?
C1 S1 C13 99.79(15) . . ?
C1 S1 Mo1 106.93(11) . . ?
C13 S1 Mo1 105.98(11) . . ?
C33 P2 C12 104.93(15) . . ?
C33 P2 C30 101.98(16) . . ?
C12 P2 C30 102.24(15) . . ?
C33 P2 Mo1 121.33(11) . . ?
C12 P2 Mo1 104.92(10) . . ?
C30 P2 Mo1 119.13(12) . . ?
C6 C1 C2 123.3(3) . . ?
C6 C1 S1 120.1(3) . . ?
C2 C1 S1 116.4(3) . . ?
C3 C2 C1 117.5(3) . . ?
C3 C2 P1B 121.7(3) . . ?
C1 C2 P1B 120.5(3) . . ?
C3 C2 P1A 125.5(3) . . ?
C1 C2 P1A 116.5(3) . . ?
C2 C3 C4 121.9(3) . . ?
C2 C3 H3 119.0 . . ?
C4 C3 H3 119.0 . . ?
C3 C4 C5 117.8(3) . . ?
C3 C4 C14 119.3(3) . . ?
C5 C4 C14 122.9(3) . . ?
C6 C5 C4 122.4(3) . . ?
C6 C5 H5 118.8 . . ?
C4 C5 H5 118.8 . . ?
C1 C6 C5 116.7(3) . . ?
C1 C6 C7 120.9(3) . . ?
C5 C6 C7 122.3(3) . . ?
C19 C7 C8 111.3(3) . . ?
C19 C7 C6 111.5(3) . . ?
C8 C7 C6 111.5(2) . . ?
C19 C7 C18 107.2(3) . . ?
C8 C7 C18 107.4(3) . . ?
C6 C7 C18 107.6(3) . . ?
C13 C8 C9 116.1(3) . . ?
C13 C8 C7 120.6(3) . . ?
C9 C8 C7 123.2(3) . . ?
C8 C9 C10 123.1(3) . . ?
C8 C9 H9 118.5 . . ?
C10 C9 H9 118.5 . . ?
C11 C10 C9 117.8(3) . . ?
C11 C10 C20B 116.3(5) . . ?
C9 C10 C20B 125.0(5) . . ?
C11 C10 C20A 123.3(4) . . ?
C9 C10 C20A 118.8(4) . . ?
C12 C11 C10 121.5(3) . . ?
C12 C11 H11 119.2 . . ?
C10 C11 H11 119.2 . . ?
C11 C12 C13 118.2(3) . . ?
C11 C12 P2 125.0(2) . . ?
C13 C12 P2 116.9(2) . . ?
C12 C13 C8 123.2(3) . . ?
C12 C13 S1 116.8(2) . . ?
C8 C13 S1 119.9(2) . . ?
C17 C14 C16 109.0(3) . . ?
C17 C14 C4 112.8(3) . . ?
C16 C14 C4 109.1(3) . . ?
C17 C14 C15 107.9(3) . . ?
C16 C14 C15 108.6(3) . . ?
C4 C14 C15 109.3(3) . . ?
C14 C15 H15A 109.5 . . ?
C14 C15 H15B 109.5 . . ?
H15A C15 H15B 109.5 . . ?
C14 C15 H15C 109.5 . . ?
H15A C15 H15C 109.5 . . ?
H15B C15 H15C 109.5 . . ?
C14 C16 H16A 109.5 . . ?
C14 C16 H16B 109.5 . . ?
H16A C16 H16B 109.5 . . ?
C14 C16 H16C 109.5 . . ?
H16A C16 H16C 109.5 . . ?
H16B C16 H16C 109.5 . . ?
C14 C17 H17A 109.5 . . ?
C14 C17 H17B 109.5 . . ?
H17A C17 H17B 109.5 . . ?
C14 C17 H17C 109.5 . . ?
H17A C17 H17C 109.5 . . ?
H17B C17 H17C 109.5 . . ?
C7 C18 H18A 109.5 . . ?
C7 C18 H18B 109.5 . . ?
H18A C18 H18B 109.5 . . ?
C7 C18 H18C 109.5 . . ?
H18A C18 H18C 109.5 . . ?
H18B C18 H18C 109.5 . . ?
C7 C19 H19A 109.5 . . ?
C7 C19 H19B 109.5 . . ?
H19A C19 H19B 109.5 . . ?
C7 C19 H19C 109.5 . . ?
H19A C19 H19C 109.5 . . ?
H19B C19 H19C 109.5 . . ?
C23A C20A C21A 109.7(6) . . ?
C23A C20A C22A 107.4(5) . . ?
C21A C20A C22A 108.2(5) . . ?
C23A C20A C10 111.3(5) . . ?
C21A C20A C10 107.8(5) . . ?
C22A C20A C10 112.3(5) . . ?
C20A C21A H21A 109.5 . . ?
C20A C21A H21B 109.5 . . ?
H21A C21A H21B 109.5 . . ?
C20A C21A H21C 109.5 . . ?
H21A C21A H21C 109.5 . . ?
H21B C21A H21C 109.5 . . ?
C20A C22A H22A 109.5 . . ?
C20A C22A H22B 109.5 . . ?
H22A C22A H22B 109.5 . . ?
C20A C22A H22C 109.5 . . ?
H22A C22A H22C 109.5 . . ?
H22B C22A H22C 109.5 . . ?
C20A C23A H23A 109.5 . . ?
C20A C23A H23B 109.5 . . ?
H23A C23A H23B 109.5 . . ?
C20A C23A H23C 109.5 . . ?
H23A C23A H23C 109.5 . . ?
H23B C23A H23C 109.5 . . ?
C10 C20B C23B 113.2(8) . . ?
C10 C20B C21B 110.2(8) . . ?
C23B C20B C21B 109.4(9) . . ?
C10 C20B C22B 108.2(8) . . ?
C23B C20B C22B 108.5(9) . . ?
C21B C20B C22B 107.1(9) . . ?
C20B C21B H21D 109.5 . . ?
C20B C21B H21E 109.5 . . ?
H21D C21B H21E 109.5 . . ?
C20B C21B H21F 109.5 . . ?
H21D C21B H21F 109.5 . . ?
H21E C21B H21F 109.5 . . ?
C20B C22B H22D 109.5 . . ?
C20B C22B H22E 109.5 . . ?
H22D C22B H22E 109.5 . . ?
C20B C22B H22F 109.5 . . ?
H22D C22B H22F 109.5 . . ?
H22E C22B H22F 109.5 . . ?
C20B C23B H23D 109.5 . . ?
C20B C23B H23E 109.5 . . ?
H23D C23B H23E 109.5 . . ?
C20B C23B H23F 109.5 . . ?
H23D C23B H23F 109.5 . . ?
H23E C23B H23F 109.5 . . ?
C27A P1A C24A 104.6(4) . . ?
C27A P1A C2 104.1(3) . . ?
C24A P1A C2 108.4(3) . . ?
C27A P1A Mo1 119.3(3) . . ?
C24A P1A Mo1 115.5(3) . . ?
C2 P1A Mo1 104.03(18) . . ?
C25A C24A C26A 110.4(6) . . ?
C25A C24A P1A 112.6(6) . . ?
C26A C24A P1A 112.5(5) . . ?
C25A C24A H24A 107.0 . . ?
C26A C24A H24A 107.0 . . ?
P1A C24A H24A 107.0 . . ?
C24A C25A H25A 109.5 . . ?
C24A C25A H25B 109.5 . . ?
H25A C25A H25B 109.5 . . ?
C24A C25A H25C 109.5 . . ?
H25A C25A H25C 109.5 . . ?
H25B C25A H25C 109.5 . . ?
C24A C26A H26A 109.5 . . ?
C24A C26A H26B 109.5 . . ?
H26A C26A H26B 109.5 . . ?
C24A C26A H26C 109.5 . . ?
H26A C26A H26C 109.5 . . ?
H26B C26A H26C 109.5 . . ?
C29A C27A C28A 110.3(7) . . ?
C29A C27A P1A 111.1(5) . . ?
C28A C27A P1A 110.0(6) . . ?
C29A C27A H27A 108.5 . . ?
C28A C27A H27A 108.5 . . ?
P1A C27A H27A 108.5 . . ?
C27A C28A H28A 109.5 . . ?
C27A C28A H28B 109.5 . . ?
H28A C28A H28B 109.5 . . ?
C27A C28A H28C 109.5 . . ?
H28A C28A H28C 109.5 . . ?
H28B C28A H28C 109.5 . . ?
C27A C29A H29A 109.5 . . ?
C27A C29A H29B 109.5 . . ?
H29A C29A H29B 109.5 . . ?
C27A C29A H29C 109.5 . . ?
H29A C29A H29C 109.5 . . ?
H29B C29A H29C 109.5 . . ?
C49 C48A C47 120.3(6) . . ?
C49 C48A C58A 118.2(8) . . ?
C47 C48A C58A 120.2(7) . . ?
C59A C58A C60A 108.5(8) . . ?
C59A C58A C61A 109.0(8) . . ?
C60A C58A C61A 107.8(7) . . ?
C59A C58A C48A 112.7(7) . . ?
C60A C58A C48A 109.2(7) . . ?
C61A C58A C48A 109.6(8) . . ?
C58A C59A H59A 109.5 . . ?
C58A C59A H59B 109.5 . . ?
H59A C59A H59B 109.5 . . ?
C58A C59A H59C 109.5 . . ?
H59A C59A H59C 109.5 . . ?
H59B C59A H59C 109.5 . . ?
C58A C60A H60A 109.5 . . ?
C58A C60A H60B 109.5 . . ?
H60A C60A H60B 109.5 . . ?
C58A C60A H60C 109.5 . . ?
H60A C60A H60C 109.5 . . ?
H60B C60A H60C 109.5 . . ?
C58A C61A H61A 109.5 . . ?
C58A C61A H61B 109.5 . . ?
H61A C61A H61B 109.5 . . ?
C58A C61A H61C 109.5 . . ?
H61A C61A H61C 109.5 . . ?
H61B C61A H61C 109.5 . . ?
C2 P1B C27B 104.7(3) . . ?
C2 P1B C24B 94.4(3) . . ?
C27B P1B C24B 99.9(4) . . ?
C2 P1B Mo1 105.37(19) . . ?
C27B P1B Mo1 126.2(3) . . ?
C24B P1B Mo1 120.9(3) . . ?
C26B C24B C25B 109.8(7) . . ?
C26B C24B P1B 111.2(5) . . ?
C25B C24B P1B 111.2(5) . . ?
C26B C24B H24B 108.2 . . ?
C25B C24B H24B 108.2 . . ?
P1B C24B H24B 108.2 . . ?
C24B C25B H25D 109.5 . . ?
C24B C25B H25E 109.5 . . ?
H25D C25B H25E 109.5 . . ?
C24B C25B H25F 109.5 . . ?
H25D C25B H25F 109.5 . . ?
H25E C25B H25F 109.5 . . ?
C24B C26B H26D 109.5 . . ?
C24B C26B H26E 109.5 . . ?
H26D C26B H26E 109.5 . . ?
C24B C26B H26F 109.5 . . ?
H26D C26B H26F 109.5 . . ?
H26E C26B H26F 109.5 . . ?
C29B C27B C28B 108.6(7) . . ?
C29B C27B P1B 114.2(5) . . ?
C28B C27B P1B 108.7(6) . . ?
C29B C27B H27B 108.4 . . ?
C28B C27B H27B 108.4 . . ?
P1B C27B H27B 108.4 . . ?
C27B C28B H28D 109.5 . . ?
C27B C28B H28E 109.5 . . ?
H28D C28B H28E 109.5 . . ?
C27B C28B H28F 109.5 . . ?
H28D C28B H28F 109.5 . . ?
H28E C28B H28F 109.5 . . ?
C27B C29B H29D 109.5 . . ?
C27B C29B H29E 109.5 . . ?
H29D C29B H29E 109.5 . . ?
C27B C29B H29F 109.5 . . ?
H29D C29B H29F 109.5 . . ?
H29E C29B H29F 109.5 . . ?
C47 C48B C49 114.3(5) . . ?
C47 C48B C58B 125.3(7) . . ?
C49 C48B C58B 119.0(7) . . ?
C59B C58B C61B 109.6(7) . . ?
C59B C58B C60B 108.2(8) . . ?
C61B C58B C60B 109.3(7) . . ?
C59B C58B C48B 111.7(7) . . ?
C61B C58B C48B 108.8(8) . . ?
C60B C58B C48B 109.2(7) . . ?
C58B C59B H59D 109.5 . . ?
C58B C59B H59E 109.5 . . ?
H59D C59B H59E 109.5 . . ?
C58B C59B H59F 109.5 . . ?
H59D C59B H59F 109.5 . . ?
H59E C59B H59F 109.5 . . ?
C58B C60B H60D 109.5 . . ?
C58B C60B H60E 109.5 . . ?
H60D C60B H60E 109.5 . . ?
C58B C60B H60F 109.5 . . ?
H60D C60B H60F 109.5 . . ?
H60E C60B H60F 109.5 . . ?
C58B C61B H61D 109.5 . . ?
C58B C61B H61E 109.5 . . ?
H61D C61B H61E 109.5 . . ?
C58B C61B H61F 109.5 . . ?
H61D C61B H61F 109.5 . . ?
H61E C61B H61F 109.5 . . ?
C32 C30 C31 109.9(3) . . ?
C32 C30 P2 111.1(2) . . ?
C31 C30 P2 114.3(2) . . ?
C32 C30 H30 107.1 . . ?
C31 C30 H30 107.1 . . ?
P2 C30 H30 107.1 . . ?
C30 C31 H31A 109.5 . . ?
C30 C31 H31B 109.5 . . ?
H31A C31 H31B 109.5 . . ?
C30 C31 H31C 109.5 . . ?
H31A C31 H31C 109.5 . . ?
H31B C31 H31C 109.5 . . ?
C30 C32 H32A 109.5 . . ?
C30 C32 H32B 109.5 . . ?
H32A C32 H32B 109.5 . . ?
C30 C32 H32C 109.5 . . ?
H32A C32 H32C 109.5 . . ?
H32B C32 H32C 109.5 . . ?
C35 C33 C34 109.9(3) . . ?
C35 C33 P2 111.4(2) . . ?
C34 C33 P2 109.4(2) . . ?
C35 C33 H33 108.7 . . ?
C34 C33 H33 108.7 . . ?
P2 C33 H33 108.7 . . ?
C33 C34 H34A 109.5 . . ?
C33 C34 H34B 109.5 . . ?
H34A C34 H34B 109.5 . . ?
C33 C34 H34C 109.5 . . ?
H34A C34 H34C 109.5 . . ?
H34B C34 H34C 109.5 . . ?
C33 C35 H35A 109.5 . . ?
C33 C35 H35B 109.5 . . ?
H35A C35 H35B 109.5 . . ?
C33 C35 H35C 109.5 . . ?
H35A C35 H35C 109.5 . . ?
H35B C35 H35C 109.5 . . ?
O1 C36 Mo1 178.2(3) . . ?
O2 C37 Mo1 176.3(3) . . ?
O3 C38 Mo1 175.0(3) . . ?
C74 Mo2 C75 86.04(14) . . ?
C74 Mo2 C76 85.04(14) . . ?
C75 Mo2 C76 171.08(13) . . ?
C74 Mo2 P4 102.43(10) . . ?
C75 Mo2 P4 86.55(10) . . ?
C76 Mo2 P4 95.10(10) . . ?
C74 Mo2 S2 177.47(10) . . ?
C75 Mo2 S2 91.44(10) . . ?
C76 Mo2 S2 97.47(10) . . ?
P4 Mo2 S2 77.15(3) . . ?
C74 Mo2 P3 102.70(10) . . ?
C75 Mo2 P3 88.71(10) . . ?
C76 Mo2 P3 93.52(10) . . ?
P4 Mo2 P3 154.02(3) . . ?
S2 Mo2 P3 77.46(3) . . ?
C51 S2 C39 99.05(16) . . ?
C51 S2 Mo2 105.94(11) . . ?
C39 S2 Mo2 107.17(11) . . ?
C40 P3 C65 104.02(16) . . ?
C40 P3 C62 102.01(15) . . ?
C65 P3 C62 102.40(15) . . ?
C40 P3 Mo2 106.02(10) . . ?
C65 P3 Mo2 122.87(12) . . ?
C62 P3 Mo2 117.00(10) . . ?
C50 P4 C71 104.34(16) . . ?
C50 P4 C68 102.64(17) . . ?
C71 P4 C68 101.36(16) . . ?
C50 P4 Mo2 103.94(10) . . ?
C71 P4 Mo2 122.45(12) . . ?
C68 P4 Mo2 119.57(12) . . ?
C44 C39 C40 123.3(3) . . ?
C44 C39 S2 119.8(2) . . ?
C40 C39 S2 116.8(2) . . ?
C41 C40 C39 116.7(3) . . ?
C41 C40 P3 125.4(3) . . ?
C39 C40 P3 117.9(2) . . ?
C42 C41 C40 122.1(3) . . ?
C42 C41 H41 118.9 . . ?
C40 C41 H41 118.9 . . ?
C41 C42 C43 118.3(3) . . ?
C41 C42 C52 119.7(3) . . ?
C43 C42 C52 122.0(3) . . ?
C44 C43 C42 122.0(3) . . ?
C44 C43 H43 119.0 . . ?
C42 C43 H43 119.0 . . ?
C39 C44 C43 117.3(3) . . ?
C39 C44 C45 120.9(3) . . ?
C43 C44 C45 121.7(3) . . ?
C46 C45 C57 111.9(3) . . ?
C46 C45 C44 109.9(3) . . ?
C57 C45 C44 111.4(3) . . ?
C46 C45 C56 109.0(3) . . ?
C57 C45 C56 106.8(3) . . ?
C44 C45 C56 107.6(3) . . ?
C51 C46 C47 116.4(3) . . ?
C51 C46 C45 121.6(3) . . ?
C47 C46 C45 122.0(3) . . ?
C48B C47 C46 125.0(5) . . ?
C46 C47 C48A 118.6(5) . . ?
C48A C49 C50 120.3(5) . . ?
C50 C49 C48B 119.8(4) . . ?
C49 C50 C51 117.7(3) . . ?
C49 C50 P4 124.3(3) . . ?
C51 C50 P4 117.9(2) . . ?
C46 C51 C50 123.9(3) . . ?
C46 C51 S2 119.6(3) . . ?
C50 C51 S2 116.5(3) . . ?
C53 C52 C55 108.7(3) . . ?
C53 C52 C54 110.2(3) . . ?
C55 C52 C54 108.6(3) . . ?
C53 C52 C42 108.8(3) . . ?
C55 C52 C42 112.1(3) . . ?
C54 C52 C42 108.5(3) . . ?
C52 C53 H53A 109.5 . . ?
C52 C53 H53B 109.5 . . ?
H53A C53 H53B 109.5 . . ?
C52 C53 H53C 109.5 . . ?
H53A C53 H53C 109.5 . . ?
H53B C53 H53C 109.5 . . ?
C52 C54 H54A 109.5 . . ?
C52 C54 H54B 109.5 . . ?
H54A C54 H54B 109.5 . . ?
C52 C54 H54C 109.5 . . ?
H54A C54 H54C 109.5 . . ?
H54B C54 H54C 109.5 . . ?
C52 C55 H55A 109.5 . . ?
C52 C55 H55B 109.5 . . ?
H55A C55 H55B 109.5 . . ?
C52 C55 H55C 109.5 . . ?
H55A C55 H55C 109.5 . . ?
H55B C55 H55C 109.5 . . ?
C45 C56 H56A 109.5 . . ?
C45 C56 H56B 109.5 . . ?
H56A C56 H56B 109.5 . . ?
C45 C56 H56C 109.5 . . ?
H56A C56 H56C 109.5 . . ?
H56B C56 H56C 109.5 . . ?
C45 C57 H57A 109.5 . . ?
C45 C57 H57B 109.5 . . ?
H57A C57 H57B 109.5 . . ?
C45 C57 H57C 109.5 . . ?
H57A C57 H57C 109.5 . . ?
H57B C57 H57C 109.5 . . ?
C64 C62 C63 109.1(3) . . ?
C64 C62 P3 110.4(2) . . ?
C63 C62 P3 115.3(2) . . ?
C64 C62 H62 107.2 . . ?
C63 C62 H62 107.2 . . ?
P3 C62 H62 107.2 . . ?
C62 C63 H63A 109.5 . . ?
C62 C63 H63B 109.5 . . ?
H63A C63 H63B 109.5 . . ?
C62 C63 H63C 109.5 . . ?
H63A C63 H63C 109.5 . . ?
H63B C63 H63C 109.5 . . ?
C62 C64 H64A 109.5 . . ?
C62 C64 H64B 109.5 . . ?
H64A C64 H64B 109.5 . . ?
C62 C64 H64C 109.5 . . ?
H64A C64 H64C 109.5 . . ?
H64B C64 H64C 109.5 . . ?
C67 C65 C66 110.7(3) . . ?
C67 C65 P3 112.1(2) . . ?
C66 C65 P3 108.3(2) . . ?
C67 C65 H65 108.5 . . ?
C66 C65 H65 108.5 . . ?
P3 C65 H65 108.5 . . ?
C65 C66 H66A 109.5 . . ?
C65 C66 H66B 109.5 . . ?
H66A C66 H66B 109.5 . . ?
C65 C66 H66C 109.5 . . ?
H66A C66 H66C 109.5 . . ?
H66B C66 H66C 109.5 . . ?
C65 C67 H67A 109.5 . . ?
C65 C67 H67B 109.5 . . ?
H67A C67 H67B 109.5 . . ?
C65 C67 H67C 109.5 . . ?
H67A C67 H67C 109.5 . . ?
H67B C67 H67C 109.5 . . ?
C69 C68 C70 109.7(3) . . ?
C69 C68 P4 114.2(3) . . ?
C70 C68 P4 111.2(2) . . ?
C69 C68 H68 107.1 . . ?
C70 C68 H68 107.1 . . ?
P4 C68 H68 107.1 . . ?
C68 C69 H69A 109.5 . . ?
C68 C69 H69B 109.5 . . ?
H69A C69 H69B 109.5 . . ?
C68 C69 H69C 109.5 . . ?
H69A C69 H69C 109.5 . . ?
H69B C69 H69C 109.5 . . ?
C68 C70 H70A 109.5 . . ?
C68 C70 H70B 109.5 . . ?
H70A C70 H70B 109.5 . . ?
C68 C70 H70C 109.5 . . ?
H70A C70 H70C 109.5 . . ?
H70B C70 H70C 109.5 . . ?
C73 C71 C72 110.5(3) . . ?
C73 C71 P4 111.8(3) . . ?
C72 C71 P4 109.7(2) . . ?
C73 C71 H71 108.3 . . ?
C72 C71 H71 108.3 . . ?
P4 C71 H71 108.3 . . ?
C71 C72 H72A 109.5 . . ?
C71 C72 H72B 109.5 . . ?
H72A C72 H72B 109.5 . . ?
C71 C72 H72C 109.5 . . ?
H72A C72 H72C 109.5 . . ?
H72B C72 H72C 109.5 . . ?
C71 C73 H73A 109.5 . . ?
C71 C73 H73B 109.5 . . ?
H73A C73 H73B 109.5 . . ?
C71 C73 H73C 109.5 . . ?
H73A C73 H73C 109.5 . . ?
H73B C73 H73C 109.5 . . ?
O4 C74 Mo2 178.6(3) . . ?
O5 C75 Mo2 175.5(3) . . ?
O6 C76 Mo2 175.6(3) . . ?
C82A C81A H81A 109.5 . . ?
C82A C81A H81B 109.5 . . ?
H81A C81A H81B 109.5 . . ?
C82A C81A H81C 109.5 . . ?
H81A C81A H81C 109.5 . . ?
H81B C81A H81C 109.5 . . ?
C83A C82A C81A 109.8(6) . . ?
C83A C82A H82A 109.7 . . ?
C81A C82A H82A 109.7 . . ?
C83A C82A H82B 109.7 . . ?
C81A C82A H82B 109.7 . . ?
H82A C82A H82B 108.2 . . ?
C82A C83A C84A 114.9(6) . . ?
C82A C83A H83A 108.5 . . ?
C84A C83A H83A 108.5 . . ?
C82A C83A H83B 108.5 . . ?
C84A C83A H83B 108.5 . . ?
H83A C83A H83B 107.5 . . ?
C85A C84A C83A 113.0(10) . . ?
C85A C84A H84A 109.0 . . ?
C83A C84A H84A 109.0 . . ?
C85A C84A H84B 109.0 . . ?
C83A C84A H84B 109.0 . . ?
H84A C84A H84B 107.8 . . ?
C84A C85A H85A 109.5 . . ?
C84A C85A H85B 109.5 . . ?
H85A C85A H85B 109.5 . . ?
C84A C85A H85C 109.5 . . ?
H85A C85A H85C 109.5 . . ?
H85B C85A H85C 109.5 . . ?
C82B C81B H81D 109.5 . . ?
C82B C81B H81E 109.5 . . ?
H81D C81B H81E 109.5 . . ?
C82B C81B H81F 109.5 . . ?
H81D C81B H81F 109.5 . . ?
H81E C81B H81F 109.5 . . ?
C83B C82B C81B 106.5(13) . . ?
C83B C82B H82C 110.4 . . ?
C81B C82B H82C 110.4 . . ?
C83B C82B H82D 110.4 . . ?
C81B C82B H82D 110.4 . . ?
H82C C82B H82D 108.6 . . ?
C82B C83B C84B 116.1(13) . . ?
C82B C83B H83C 108.3 . . ?
C84B C83B H83C 108.3 . . ?
C82B C83B H83D 108.3 . . ?
C84B C83B H83D 108.3 . . ?
H83C C83B H83D 107.4 . . ?
C85B C84B C83B 112.6(17) . . ?
C85B C84B H84C 109.1 . . ?
C83B C84B H84C 109.1 . . ?
C85B C84B H84D 109.1 . . ?
C83B C84B H84D 109.1 . . ?
H84C C84B H84D 107.8 . . ?
C84B C85B H85D 109.5 . . ?
C84B C85B H85E 109.5 . . ?
H85D C85B H85E 109.5 . . ?
C84B C85B H85F 109.5 . . ?
H85D C85B H85F 109.5 . . ?
H85E C85B H85F 109.5 . . ?

loop_
_geom_bond_atom_site_label_1
_geom_bond_atom_site_label_2
_geom_bond_distance
_geom_bond_site_symmetry_2
_geom_bond_publ_flag
Mo1 C36 1.968(3) . ?
Mo1 C38 2.013(4) . ?
Mo1 C37 2.017(3) . ?
Mo1 P2 2.4432(9) . ?
Mo1 P1A 2.4601(12) . ?
Mo1 S1 2.4602(8) . ?
Mo1 P1B 2.4617(12) . ?
S1 C1 1.765(3) . ?
S1 C13 1.768(3) . ?
P2 C33 1.845(3) . ?
P2 C12 1.855(3) . ?
P2 C30 1.868(3) . ?
O1 C36 1.155(4) . ?
O2 C37 1.143(4) . ?
O3 C38 1.143(4) . ?
C1 C6 1.387(4) . ?
C1 C2 1.401(5) . ?
C2 C3 1.386(5) . ?
C2 P1B 1.840(6) . ?
C2 P1A 1.883(6) . ?
C3 C4 1.397(5) . ?
C3 H3 0.9500 . ?
C4 C5 1.406(5) . ?
C4 C14 1.527(5) . ?
C5 C6 1.397(5) . ?
C5 H5 0.9500 . ?
C6 C7 1.546(4) . ?
C7 C19 1.536(4) . ?
C7 C8 1.544(4) . ?
C7 C18 1.547(5) . ?
C8 C13 1.399(4) . ?
C8 C9 1.399(4) . ?
C9 C10 1.401(5) . ?
C9 H9 0.9500 . ?
C10 C11 1.400(4) . ?
C10 C20B 1.511(13) . ?
C10 C20A 1.558(8) . ?
C11 C12 1.388(4) . ?
C11 H11 0.9500 . ?
C12 C13 1.396(4) . ?
C14 C17 1.514(5) . ?
C14 C16 1.524(6) . ?
C14 C15 1.540(5) . ?
C15 H15A 0.9800 . ?
C15 H15B 0.9800 . ?
C15 H15C 0.9800 . ?
C16 H16A 0.9800 . ?
C16 H16B 0.9800 . ?
C16 H16C 0.9800 . ?
C17 H17A 0.9800 . ?
C17 H17B 0.9800 . ?
C17 H17C 0.9800 . ?
C18 H18A 0.9800 . ?
C18 H18B 0.9800 . ?
C18 H18C 0.9800 . ?
C19 H19A 0.9800 . ?
C19 H19B 0.9800 . ?
C19 H19C 0.9800 . ?
C20A C23A 1.525(8) . ?
C20A C21A 1.537(7) . ?
C20A C22A 1.541(8) . ?
C21A H21A 0.9800 . ?
C21A H21B 0.9800 . ?
C21A H21C 0.9800 . ?
C22A H22A 0.9800 . ?
C22A H22B 0.9800 . ?
C22A H22C 0.9800 . ?
C23A H23A 0.9800 . ?
C23A H23B 0.9800 . ?
C23A H23C 0.9800 . ?
C20B C23B 1.534(10) . ?
C20B C21B 1.534(10) . ?
C20B C22B 1.534(11) . ?
C21B H21D 0.9800 . ?
C21B H21E 0.9800 . ?
C21B H21F 0.9800 . ?
C22B H22D 0.9800 . ?
C22B H22E 0.9800 . ?
C22B H22F 0.9800 . ?
C23B H23D 0.9800 . ?
C23B H23E 0.9800 . ?
C23B H23F 0.9800 . ?
P1A C27A 1.835(7) . ?
P1A C24A 1.857(7) . ?
C24A C25A 1.516(9) . ?
C24A C26A 1.530(10) . ?
C24A H24A 1.0000 . ?
C25A H25A 0.9800 . ?
C25A H25B 0.9800 . ?
C25A H25C 0.9800 . ?
C26A H26A 0.9800 . ?
C26A H26B 0.9800 . ?
C26A H26C 0.9800 . ?
C27A C29A 1.527(10) . ?
C27A C28A 1.548(9) . ?
C27A H27A 1.0000 . ?
C28A H28A 0.9800 . ?
C28A H28B 0.9800 . ?
C28A H28C 0.9800 . ?
C29A H29A 0.9800 . ?
C29A H29B 0.9800 . ?
C29A H29C 0.9800 . ?
C48A C49 1.323(11) . ?
C48A C47 1.456(11) . ?
C48A C58A 1.545(8) . ?
C58A C59A 1.519(9) . ?
C58A C60A 1.527(11) . ?
C58A C61A 1.534(12) . ?
C59A H59A 0.9800 . ?
C59A H59B 0.9800 . ?
C59A H59C 0.9800 . ?
C60A H60A 0.9800 . ?
C60A H60B 0.9800 . ?
C60A H60C 0.9800 . ?
C61A H61A 0.9800 . ?
C61A H61B 0.9800 . ?
C61A H61C 0.9800 . ?
P1B C27B 1.874(7) . ?
P1B C24B 1.877(6) . ?
C24B C26B 1.523(10) . ?
C24B C25B 1.530(9) . ?
C24B H24B 1.0000 . ?
C25B H25D 0.9800 . ?
C25B H25E 0.9800 . ?
C25B H25F 0.9800 . ?
C26B H26D 0.9800 . ?
C26B H26E 0.9800 . ?
C26B H26F 0.9800 . ?
C27B C29B 1.527(10) . ?
C27B C28B 1.546(9) . ?
C27B H27B 1.0000 . ?
C28B H28D 0.9800 . ?
C28B H28E 0.9800 . ?
C28B H28F 0.9800 . ?
C29B H29D 0.9800 . ?
C29B H29E 0.9800 . ?
C29B H29F 0.9800 . ?
C48B C47 1.366(11) . ?
C48B C49 1.503(11) . ?
C48B C58B 1.548(8) . ?
C58B C59B 1.520(9) . ?
C58B C61B 1.522(12) . ?
C58B C60B 1.528(11) . ?
C59B H59D 0.9800 . ?
C59B H59E 0.9800 . ?
C59B H59F 0.9800 . ?
C60B H60D 0.9800 . ?
C60B H60E 0.9800 . ?
C60B H60F 0.9800 . ?
C61B H61D 0.9800 . ?
C61B H61E 0.9800 . ?
C61B H61F 0.9800 . ?
C30 C32 1.528(5) . ?
C30 C31 1.529(5) . ?
C30 H30 1.0000 . ?
C31 H31A 0.9800 . ?
C31 H31B 0.9800 . ?
C31 H31C 0.9800 . ?
C32 H32A 0.9800 . ?
C32 H32B 0.9800 . ?
C32 H32C 0.9800 . ?
C33 C35 1.530(5) . ?
C33 C34 1.536(5) . ?
C33 H33 1.0000 . ?
C34 H34A 0.9800 . ?
C34 H34B 0.9800 . ?
C34 H34C 0.9800 . ?
C35 H35A 0.9800 . ?
C35 H35B 0.9800 . ?
C35 H35C 0.9800 . ?
Mo2 C74 1.962(3) . ?
Mo2 C75 2.021(4) . ?
Mo2 C76 2.023(4) . ?
Mo2 P4 2.4580(9) . ?
Mo2 S2 2.4621(8) . ?
Mo2 P3 2.4641(9) . ?
S2 C51 1.772(3) . ?
S2 C39 1.777(3) . ?
P3 C40 1.849(3) . ?
P3 C65 1.854(3) . ?
P3 C62 1.867(3) . ?
P4 C50 1.848(3) . ?
P4 C71 1.857(3) . ?
P4 C68 1.866(4) . ?
O4 C74 1.159(4) . ?
O5 C75 1.139(4) . ?
O6 C76 1.149(4) . ?
C39 C44 1.383(5) . ?
C39 C40 1.407(4) . ?
C40 C41 1.393(4) . ?
C41 C42 1.392(5) . ?
C41 H41 0.9500 . ?
C42 C43 1.398(5) . ?
C42 C52 1.542(5) . ?
C43 C44 1.391(5) . ?
C43 H43 0.9500 . ?
C44 C45 1.548(5) . ?
C45 C46 1.534(5) . ?
C45 C57 1.534(5) . ?
C45 C56 1.551(5) . ?
C46 C51 1.381(5) . ?
C46 C47 1.407(5) . ?
C49 C50 1.399(5) . ?
C50 C51 1.408(5) . ?
C52 C53 1.529(5) . ?
C52 C55 1.532(6) . ?
C52 C54 1.533(5) . ?
C53 H53A 0.9800 . ?
C53 H53B 0.9800 . ?
C53 H53C 0.9800 . ?
C54 H54A 0.9800 . ?
C54 H54B 0.9800 . ?
C54 H54C 0.9800 . ?
C55 H55A 0.9800 . ?
C55 H55B 0.9800 . ?
C55 H55C 0.9800 . ?
C56 H56A 0.9800 . ?
C56 H56B 0.9800 . ?
C56 H56C 0.9800 . ?
C57 H57A 0.9800 . ?
C57 H57B 0.9800 . ?
C57 H57C 0.9800 . ?
C62 C64 1.522(5) . ?
C62 C63 1.529(5) . ?
C62 H62 1.0000 . ?
C63 H63A 0.9800 . ?
C63 H63B 0.9800 . ?
C63 H63C 0.9800 . ?
C64 H64A 0.9800 . ?
C64 H64B 0.9800 . ?
C64 H64C 0.9800 . ?
C65 C67 1.520(5) . ?
C65 C66 1.542(5) . ?
C65 H65 1.0000 . ?
C66 H66A 0.9800 . ?
C66 H66B 0.9800 . ?
C66 H66C 0.9800 . ?
C67 H67A 0.9800 . ?
C67 H67B 0.9800 . ?
C67 H67C 0.9800 . ?
C68 C69 1.530(5) . ?
C68 C70 1.533(5) . ?
C68 H68 1.0000 . ?
C69 H69A 0.9800 . ?
C69 H69B 0.9800 . ?
C69 H69C 0.9800 . ?
C70 H70A 0.9800 . ?
C70 H70B 0.9800 . ?
C70 H70C 0.9800 . ?
C71 C73 1.513(5) . ?
C71 C72 1.532(5) . ?
C71 H71 1.0000 . ?
C72 H72A 0.9800 . ?
C72 H72B 0.9800 . ?
C72 H72C 0.9800 . ?
C73 H73A 0.9800 . ?
C73 H73B 0.9800 . ?
C73 H73C 0.9800 . ?
C81A C82A 1.560(9) . ?
C81A H81A 0.9800 . ?
C81A H81B 0.9800 . ?
C81A H81C 0.9800 . ?
C82A C83A 1.387(8) . ?
C82A H82A 0.9900 . ?
C82A H82B 0.9900 . ?
C83A C84A 1.489(11) . ?
C83A H83A 0.9900 . ?
C83A H83B 0.9900 . ?
C84A C85A 1.234(12) . ?
C84A H84A 0.9900 . ?
C84A H84B 0.9900 . ?
C85A H85A 0.9800 . ?
C85A H85B 0.9800 . ?
C85A H85C 0.9800 . ?
C81B C82B 1.585(12) . ?
C81B H81D 0.9800 . ?
C81B H81E 0.9800 . ?
C81B H81F 0.9800 . ?
C82B C83B 1.367(12) . ?
C82B H82C 0.9900 . ?
C82B H82D 0.9900 . ?
C83B C84B 1.501(14) . ?
C83B H83C 0.9900 . ?
C83B H83D 0.9900 . ?
C84B C85B 1.217(15) . ?
C84B H84C 0.9900 . ?
C84B H84D 0.9900 . ?
C85B H85D 0.9800 . ?
C85B H85E 0.9800 . ?
C85B H85F 0.9800 . ?

loop_
_geom_hbond_atom_site_label_D
_geom_hbond_atom_site_label_H
_geom_hbond_atom_site_label_A
_geom_hbond_distance_DH
_geom_hbond_distance_HA
_geom_hbond_distance_DA
_geom_hbond_angle_DHA
_geom_hbond_site_symmetry_A
_geom_hbond_publ_flag
C26A^a H26C^a O3 0.98 2.65 3.447(10) 138.2 . yes
C29B^b H29E^b O2 0.98 2.50 3.385(9) 149.6 . yes
C64 H64C S2 0.98 2.96 3.447(4) 111.7 . yes
C71 H71 O3 1.00 2.45 3.403(4) 158.9 2_666 yes

loop_
_geom_torsion_atom_site_label_1
_geom_torsion_atom_site_label_2
_geom_torsion_atom_site_label_3
_geom_torsion_atom_site_label_4
_geom_torsion
_geom_torsion_site_symmetry_1
_geom_torsion_site_symmetry_2
_geom_torsion_site_symmetry_3
_geom_torsion_site_symmetry_4
_geom_torsion_publ_flag
C13 S1 C1 C6 -39.9(3) . . . . ?
Mo1 S1 C1 C6 -150.0(3) . . . . ?
C13 S1 C1 C2 143.9(3) . . . . ?
Mo1 S1 C1 C2 33.7(3) . . . . ?
C6 C1 C2 C3 -6.4(5) . . . . ?
S1 C1 C2 C3 169.7(3) . . . . ?
C6 C1 C2 P1B 167.4(3) . . . . ?
S1 C1 C2 P1B -16.5(4) . . . . ?
C6 C1 C2 P1A -178.6(3) . . . . ?
S1 C1 C2 P1A -2.5(4) . . . . ?
C1 C2 C3 C4 2.0(5) . . . . ?
P1B C2 C3 C4 -171.6(3) . . . . ?
P1A C2 C3 C4 173.5(3) . . . . ?
C2 C3 C4 C5 3.1(5) . . . . ?
C2 C3 C4 C14 -178.1(3) . . . . ?
C3 C4 C5 C6 -4.5(5) . . . . ?
C14 C4 C5 C6 176.8(3) . . . . ?
C2 C1 C6 C5 5.1(5) . . . . ?
S1 C1 C6 C5 -170.9(3) . . . . ?
C2 C1 C6 C7 -179.2(3) . . . . ?
S1 C1 C6 C7 4.8(5) . . . . ?
C4 C5 C6 C1 0.5(5) . . . . ?
C4 C5 C6 C7 -175.2(3) . . . . ?
C1 C6 C7 C19 164.0(3) . . . . ?
C5 C6 C7 C19 -20.6(4) . . . . ?
C1 C6 C7 C8 38.9(4) . . . . ?
C5 C6 C7 C8 -145.7(3) . . . . ?
C1 C6 C7 C18 -78.7(4) . . . . ?
C5 C6 C7 C18 96.8(4) . . . . ?
C19 C7 C8 C13 -166.6(3) . . . . ?
C6 C7 C8 C13 -41.4(4) . . . . ?
C18 C7 C8 C13 76.3(4) . . . . ?
C19 C7 C8 C9 17.6(4) . . . . ?
C6 C7 C8 C9 142.8(3) . . . . ?
C18 C7 C8 C9 -99.5(4) . . . . ?
C13 C8 C9 C10 -1.6(5) . . . . ?
C7 C8 C9 C10 174.4(3) . . . . ?
C8 C9 C10 C11 2.5(5) . . . . ?
C8 C9 C10 C20B -166.8(6) . . . . ?
C8 C9 C10 C20A -179.9(4) . . . . ?
C9 C10 C11 C12 -0.6(5) . . . . ?
C20B C10 C11 C12 169.6(5) . . . . ?
C20A C10 C11 C12 -178.1(4) . . . . ?
C10 C11 C12 C13 -1.9(5) . . . . ?
C10 C11 C12 P2 178.6(3) . . . . ?
C33 P2 C12 C11 -24.9(3) . . . . ?
C30 P2 C12 C11 81.2(3) . . . . ?
Mo1 P2 C12 C11 -153.8(3) . . . . ?
C33 P2 C12 C13 155.6(3) . . . . ?
C30 P2 C12 C13 -98.3(3) . . . . ?
Mo1 P2 C12 C13 26.7(3) . . . . ?
C11 C12 C13 C8 2.8(5) . . . . ?
P2 C12 C13 C8 -177.7(3) . . . . ?
C11 C12 C13 S1 -174.4(2) . . . . ?
P2 C12 C13 S1 5.1(3) . . . . ?
C9 C8 C13 C12 -1.1(5) . . . . ?
C7 C8 C13 C12 -177.2(3) . . . . ?
C9 C8 C13 S1 176.1(2) . . . . ?
C7 C8 C13 S1 0.0(4) . . . . ?
C1 S1 C13 C12 -145.4(3) . . . . ?
Mo1 S1 C13 C12 -34.5(3) . . . . ?
C1 S1 C13 C8 37.3(3) . . . . ?
Mo1 S1 C13 C8 148.2(2) . . . . ?
C3 C4 C14 C17 172.5(3) . . . . ?
C5 C4 C14 C17 -8.8(5) . . . . ?
C3 C4 C14 C16 -66.2(4) . . . . ?
C5 C4 C14 C16 112.5(4) . . . . ?
C3 C4 C14 C15 52.4(5) . . . . ?
C5 C4 C14 C15 -128.9(4) . . . . ?
C11 C10 C20A C23A -1.5(7) . . . . ?
C9 C10 C20A C23A -178.9(5) . . . . ?
C11 C10 C20A C21A -121.9(5) . . . . ?
C9 C10 C20A C21A 60.7(6) . . . . ?
C11 C10 C20A C22A 118.9(5) . . . . ?
C9 C10 C20A C22A -58.5(6) . . . . ?
C11 C10 C20B C23B -55.7(9) . . . . ?
C9 C10 C20B C23B 113.7(8) . . . . ?
C11 C10 C20B C21B -178.6(7) . . . . ?
C9 C10 C20B C21B -9.2(11) . . . . ?
C11 C10 C20B C22B 64.6(8) . . . . ?
C9 C10 C20B C22B -126.0(7) . . . . ?
C3 C2 P1A C27A 33.4(5) . . . . ?
C1 C2 P1A C27A -155.0(4) . . . . ?
C3 C2 P1A C24A -77.5(4) . . . . ?
C1 C2 P1A C24A 94.1(4) . . . . ?
C3 C2 P1A Mo1 159.1(3) . . . . ?
C1 C2 P1A Mo1 -29.4(3) . . . . ?
C27A P1A C24A C25A -49.1(7) . . . . ?
C2 P1A C24A C25A 61.5(6) . . . . ?
Mo1 P1A C24A C25A 177.7(5) . . . . ?
C27A P1A C24A C26A -174.7(6) . . . . ?
C2 P1A C24A C26A -64.1(6) . . . . ?
Mo1 P1A C24A C26A 52.2(7) . . . . ?
C24A P1A C27A C29A 175.9(6) . . . . ?
C2 P1A C27A C29A 62.3(6) . . . . ?
Mo1 P1A C27A C29A -53.1(6) . . . . ?
C24A P1A C27A C28A -61.8(7) . . . . ?
C2 P1A C27A C28A -175.4(5) . . . . ?
Mo1 P1A C27A C28A 69.3(6) . . . . ?
C49 C48A C58A C59A 174.2(9) . . . . ?
C47 C48A C58A C59A 7.2(13) . . . . ?
C49 C48A C58A C60A 53.6(11) . . . . ?
C47 C48A C58A C60A -113.5(9) . . . . ?
C49 C48A C58A C61A -64.3(10) . . . . ?
C47 C48A C58A C61A 128.7(8) . . . . ?
C3 C2 P1B C27B 29.6(4) . . . . ?
C1 C2 P1B C27B -143.9(4) . . . . ?
C3 C2 P1B C24B -71.9(4) . . . . ?
C1 C2 P1B C24B 114.6(4) . . . . ?
C3 C2 P1B Mo1 164.4(3) . . . . ?
C1 C2 P1B Mo1 -9.1(4) . . . . ?
C2 P1B C24B C26B -58.5(6) . . . . ?
C27B P1B C24B C26B -164.2(6) . . . . ?
Mo1 P1B C24B C26B 52.3(6) . . . . ?
C2 P1B C24B C25B 178.8(6) . . . . ?
C27B P1B C24B C25B 73.0(7) . . . . ?
Mo1 P1B C24B C25B -70.4(7) . . . . ?
C2 P1B C27B C29B 47.5(6) . . . . ?
C24B P1B C27B C29B 144.7(6) . . . . ?
Mo1 P1B C27B C29B -74.6(6) . . . . ?
C2 P1B C27B C28B 169.0(6) . . . . ?
C24B P1B C27B C28B -93.8(7) . . . . ?
Mo1 P1B C27B C28B 46.9(8) . . . . ?
C47 C48B C58B C59B -14.7(13) . . . . ?
C49 C48B C58B C59B 179.1(8) . . . . ?
C47 C48B C58B C61B 106.4(9) . . . . ?
C49 C48B C58B C61B -59.7(9) . . . . ?
C47 C48B C58B C60B -134.3(9) . . . . ?
C49 C48B C58B C60B 59.5(10) . . . . ?
C33 P2 C30 C32 173.4(2) . . . . ?
C12 P2 C30 C32 65.1(3) . . . . ?
Mo1 P2 C30 C32 -49.9(3) . . . . ?
C33 P2 C30 C31 48.4(3) . . . . ?
C12 P2 C30 C31 -60.0(3) . . . . ?
Mo1 P2 C30 C31 -175.0(2) . . . . ?
C12 P2 C33 C35 -70.6(3) . . . . ?
C30 P2 C33 C35 -176.9(2) . . . . ?
Mo1 P2 C33 C35 47.7(3) . . . . ?
C12 P2 C33 C34 167.7(2) . . . . ?
C30 P2 C33 C34 61.4(3) . . . . ?
Mo1 P2 C33 C34 -74.0(3) . . . . ?
C51 S2 C39 C44 -40.3(3) . . . . ?
Mo2 S2 C39 C44 -150.2(2) . . . . ?
C51 S2 C39 C40 143.0(3) . . . . ?
Mo2 S2 C39 C40 33.1(3) . . . . ?
C44 C39 C40 C41 -4.7(5) . . . . ?
S2 C39 C40 C41 171.9(2) . . . . ?
C44 C39 C40 P3 175.3(3) . . . . ?
S2 C39 C40 P3 -8.1(3) . . . . ?
C65 P3 C40 C41 28.6(3) . . . . ?
C62 P3 C40 C41 -77.6(3) . . . . ?
Mo2 P3 C40 C41 159.4(3) . . . . ?
C65 P3 C40 C39 -151.4(3) . . . . ?
C62 P3 C40 C39 102.4(3) . . . . ?
Mo2 P3 C40 C39 -20.6(3) . . . . ?
C39 C40 C41 C42 1.4(5) . . . . ?
P3 C40 C41 C42 -178.6(3) . . . . ?
C40 C41 C42 C43 2.3(5) . . . . ?
C40 C41 C42 C52 -175.7(3) . . . . ?
C41 C42 C43 C44 -3.0(5) . . . . ?
C52 C42 C43 C44 174.9(3) . . . . ?
C40 C39 C44 C43 4.0(5) . . . . ?
S2 C39 C44 C43 -172.5(2) . . . . ?
C40 C39 C44 C45 -178.9(3) . . . . ?
S2 C39 C44 C45 4.6(4) . . . . ?
C42 C43 C44 C39 0.0(5) . . . . ?
C42 C43 C44 C45 -177.1(3) . . . . ?
C39 C44 C45 C46 40.4(4) . . . . ?
C43 C44 C45 C46 -142.6(3) . . . . ?
C39 C44 C45 C57 165.0(3) . . . . ?
C43 C44 C45 C57 -17.9(4) . . . . ?
C39 C44 C45 C56 -78.2(4) . . . . ?
C43 C44 C45 C56 98.8(4) . . . . ?
C57 C45 C46 C51 -169.1(3) . . . . ?
C44 C45 C46 C51 -44.7(4) . . . . ?
C56 C45 C46 C51 73.0(4) . . . . ?
C57 C45 C46 C47 13.1(5) . . . . ?
C44 C45 C46 C47 137.4(4) . . . . ?
C56 C45 C46 C47 -104.8(4) . . . . ?
C49 C48B C47 C46 -18.3(10) . . . . ?
C58B C48B C47 C46 175.0(7) . . . . ?
C51 C46 C47 C48B 8.8(8) . . . . ?
C45 C46 C47 C48B -173.2(6) . . . . ?
C51 C46 C47 C48A -10.9(7) . . . . ?
C45 C46 C47 C48A 167.0(5) . . . . ?
C49 C48A C47 C46 20.3(10) . . . . ?
C58A C48A C47 C46 -173.0(6) . . . . ?
C47 C48A C49 C50 -18.5(11) . . . . ?
C58A C48A C49 C50 174.5(6) . . . . ?
C47 C48B C49 C50 19.3(9) . . . . ?
C58B C48B C49 C50 -173.0(6) . . . . ?
C48A C49 C50 C51 8.0(7) . . . . ?
C48B C49 C50 C51 -11.3(7) . . . . ?
C48A C49 C50 P4 -174.0(5) . . . . ?
C48B C49 C50 P4 166.6(5) . . . . ?
C71 P4 C50 C49 -20.9(4) . . . . ?
C68 P4 C50 C49 84.6(4) . . . . ?
Mo2 P4 C50 C49 -150.2(3) . . . . ?
C71 P4 C50 C51 157.1(3) . . . . ?
C68 P4 C50 C51 -97.5(3) . . . . ?
Mo2 P4 C50 C51 27.8(3) . . . . ?
C47 C46 C51 C50 0.9(5) . . . . ?
C45 C46 C51 C50 -177.0(3) . . . . ?
C47 C46 C51 S2 -179.3(3) . . . . ?
C45 C46 C51 S2 2.8(5) . . . . ?
C49 C50 C51 C46 1.0(5) . . . . ?
P4 C50 C51 C46 -177.1(3) . . . . ?
C49 C50 C51 S2 -178.8(3) . . . . ?
P4 C50 C51 S2 3.1(4) . . . . ?
C39 S2 C51 C46 36.5(3) . . . . ?
Mo2 S2 C51 C46 147.4(3) . . . . ?
C39 S2 C51 C50 -143.7(3) . . . . ?
Mo2 S2 C51 C50 -32.8(3) . . . . ?
C41 C42 C52 C53 -55.5(4) . . . . ?
C43 C42 C52 C53 126.6(4) . . . . ?
C41 C42 C52 C55 -175.7(3) . . . . ?
C43 C42 C52 C55 6.4(5) . . . . ?
C41 C42 C52 C54 64.4(4) . . . . ?
C43 C42 C52 C54 -113.5(4) . . . . ?
C40 P3 C62 C64 -59.8(3) . . . . ?
C65 P3 C62 C64 -167.3(2) . . . . ?
Mo2 P3 C62 C64 55.4(3) . . . . ?
C40 P3 C62 C63 64.5(3) . . . . ?
C65 P3 C62 C63 -43.0(3) . . . . ?
Mo2 P3 C62 C63 179.6(2) . . . . ?
C40 P3 C65 C67 67.4(3) . . . . ?
C62 P3 C65 C67 173.3(3) . . . . ?
Mo2 P3 C65 C67 -52.6(3) . . . . ?
C40 P3 C65 C66 -170.1(3) . . . . ?
C62 P3 C65 C66 -64.2(3) . . . . ?
Mo2 P3 C65 C66 69.9(3) . . . . ?
C50 P4 C68 C69 -58.5(3) . . . . ?
C71 P4 C68 C69 49.2(3) . . . . ?
Mo2 P4 C68 C69 -172.8(2) . . . . ?
C50 P4 C68 C70 66.3(3) . . . . ?
C71 P4 C68 C70 174.0(3) . . . . ?
Mo2 P4 C68 C70 -48.0(3) . . . . ?
C50 P4 C71 C73 -69.7(3) . . . . ?
C68 P4 C71 C73 -176.1(3) . . . . ?
Mo2 P4 C71 C73 47.5(3) . . . . ?
C50 P4 C71 C72 167.3(3) . . . . ?
C68 P4 C71 C72 61.0(3) . . . . ?
Mo2 P4 C71 C72 -75.4(3) . . . . ?
C81A C82A C83A C84A -158.8(7) . . . . ?
C82A C83A C84A C85A -68.4(12) . . . . ?
C81B C82B C83B C84B 173(2) . . . . ?
C82B C83B C84B C85B -175(3) . . . . ?
